data_4335896
loop_
_publ_author_name
'Hiroki Sato'
'Lisa Miya'
'Kiyotaka Mitsumoto'
'Takuto Matsumoto'
'Takuya Shiga'
'Graham N. Newton'
'Hiroki Oshio'

_publ_contact_author_address
;University of Tsukuba
Graduate School of Pure and Applied Sciences Department of Chemistry
Tennodai 1-1-1
Tsukuba 305-8571
Japan
;
_publ_contact_author_email oshio@chem.tsukuba.ac.jp
_publ_contact_author_fax +81-29-853-4238
_publ_contact_author_name 'Hiroki Oshio'
_publ_contact_author_phone +81-29-853-4238
_publ_section_title
;
 Multiredox Active [3 x 3] Copper Grids
;
_journal_name_full 'Inorganic Chemistry'
_journal_page_first 9714
_journal_page_last 9716
_journal_paper_doi 10.1021/ic401445u
_journal_volume 52
_journal_year 2013
_chemical_formula_moiety 'C126 H78 Cu9 N42, 3.34(F6 P), F3.96 P0.66, 4(C2 H3 N), 2(C O), O2'
_chemical_formula_sum 'C136 H90 Cu9 F24 N46 O4 P4'
_chemical_formula_weight 3584.28
_chemical_name_systematic
; 
 ? 
;
_space_group_IT_number 14
_symmetry_cell_setting monoclinic
_symmetry_space_group_name_Hall '-P 2ybc'
_symmetry_space_group_name_H-M 'P 1 21/c 1'
_atom_sites_solution_hydrogens geom
_atom_sites_solution_primary direct
_atom_sites_solution_secondary difmap
_audit_creation_method SHELXL-97
_cell_angle_alpha 90.00
_cell_angle_beta 113.184(5)
_cell_angle_gamma 90.00
_cell_formula_units_Z 4
_cell_length_a 28.489(10)
_cell_length_b 17.429(6)
_cell_length_c 30.812(11)
_cell_measurement_reflns_used 4646
_cell_measurement_temperature 100(2)
_cell_measurement_theta_max 22.05
_cell_measurement_theta_min 2.34
_cell_volume 14064(9)
_computing_cell_refinement 'Bruker SAINT'
_computing_data_collection 'Bruker APEX2'
_computing_data_reduction 'Bruker SAINT'
_computing_molecular_graphics 'Bruker SHELXTL'
_computing_publication_material 'Bruker SHELXTL'
_computing_structure_refinement 'SHELXL-97 (Sheldrick, 2008)'
_computing_structure_solution 'SHELXS-97 (Sheldrick, 2008)'
_diffrn_ambient_temperature 100(2)
_diffrn_measured_fraction_theta_full 0.994
_diffrn_measured_fraction_theta_max 0.994
_diffrn_measurement_device_type 'Bruker APEX-II CCD'
_diffrn_measurement_method '\f and \w scans'
_diffrn_radiation_monochromator graphite
_diffrn_radiation_source 'fine-focus sealed tube'
_diffrn_radiation_type MoK\a
_diffrn_radiation_wavelength 0.71073
_diffrn_reflns_av_R_equivalents 0.1212
_diffrn_reflns_av_sigmaI/netI 0.1310
_diffrn_reflns_limit_h_max 31
_diffrn_reflns_limit_h_min -31
_diffrn_reflns_limit_k_max 19
_diffrn_reflns_limit_k_min -19
_diffrn_reflns_limit_l_max 27
_diffrn_reflns_limit_l_min -34
_diffrn_reflns_number 57019
_diffrn_reflns_theta_full 23.41
_diffrn_reflns_theta_max 23.41
_diffrn_reflns_theta_min 1.34
_exptl_absorpt_coefficient_mu 1.483
_exptl_absorpt_correction_T_max 0.8659
_exptl_absorpt_correction_T_min 0.6646
_exptl_absorpt_correction_type empirical
_exptl_absorpt_process_details SADABS
_exptl_crystal_colour brown
_exptl_crystal_density_diffrn 1.693
_exptl_crystal_description lozenge
_exptl_crystal_F_000 7188
_exptl_crystal_size_max 0.30
_exptl_crystal_size_mid 0.20
_exptl_crystal_size_min 0.10
_refine_diff_density_max 1.679
_refine_diff_density_min -0.673
_refine_diff_density_rms 0.118
_refine_ls_extinction_method none
_refine_ls_goodness_of_fit_ref 1.062
_refine_ls_hydrogen_treatment constr
_refine_ls_matrix_type full
_refine_ls_number_parameters 2118
_refine_ls_number_reflns 20494
_refine_ls_number_restraints 446
_refine_ls_restrained_S_all 1.062
_refine_ls_R_factor_all 0.1498
_refine_ls_R_factor_gt 0.0814
_refine_ls_shift/su_max 0.003
_refine_ls_shift/su_mean 0.000
_refine_ls_structure_factor_coef Fsqd
_refine_ls_weighting_details 'calc w=1/[\s^2^(Fo^2^)+(0.0602P)^2^+114.8601P] where P=(Fo^2^+2Fc^2^)/3'
_refine_ls_weighting_scheme calc
_refine_ls_wR_factor_gt 0.1887
_refine_ls_wR_factor_ref 0.2240
_reflns_number_gt 11656
_reflns_number_total 20494
_reflns_threshold_expression >2sigma(I)
_cod_data_source_file ic401445u_si_002_1.cif
_cod_data_source_block '[Cu(I)2Cu(II)7]'
_cod_original_cell_volume 14064(8)
_cod_original_sg_symbol_H-M 'P 21/c'
_cod_database_code 4335896

loop_
_symmetry_equiv_pos_as_xyz
'x, y, z'
'-x, y+1/2, -z+1/2'
'-x, -y, -z'
'x, -y-1/2, z-1/2'

loop_
_atom_site_label
_atom_site_type_symbol
_atom_site_fract_x
_atom_site_fract_y
_atom_site_fract_z
_atom_site_U_iso_or_equiv
_atom_site_adp_type
_atom_site_occupancy
_atom_site_symmetry_multiplicity
_atom_site_calc_flag
_atom_site_refinement_flags
_atom_site_disorder_assembly
_atom_site_disorder_group
Cu1 Cu 0.23832(5) 0.10413(7) 0.27190(4) 0.0290(3) Uani 1 1 d . . .
Cu2 Cu 0.25884(5) 0.23439(7) 0.16711(4) 0.0284(3) Uani 1 1 d . . .
Cu3 Cu 0.38980(5) 0.12207(8) 0.25453(5) 0.0358(4) Uani 1 1 d . . .
Cu4 Cu 0.37398(5) 0.00211(7) 0.36250(4) 0.0297(3) Uani 1 1 d . . .
Cu5 Cu 0.34998(5) 0.12660(7) 0.46684(5) 0.0326(3) Uani 1 1 d . . .
Cu6 Cu 0.21025(5) 0.22441(7) 0.37568(4) 0.0292(3) Uani 1 1 d . . .
Cu7 Cu 0.09059(5) 0.08196(8) 0.29450(5) 0.0376(4) Uani 1 1 d . . .
Cu8 Cu 0.11479(5) -0.03120(7) 0.18750(5) 0.0319(3) Uani 1 1 d . . .
Cu9 Cu 0.13463(5) 0.10192(8) 0.08290(5) 0.0359(4) Uani 1 1 d . . .
P1 P 0.31347(13) 0.71937(19) 0.16156(13) 0.0542(9) Uani 1 1 d . . .
P2 P 0.21688(14) 0.7152(2) 0.40829(15) 0.0684(12) Uani 1 1 d . . .
P3 P 0.42865(16) 0.4854(2) 0.37913(15) 0.0706(12) Uani 1 1 d DU . .
P5 P 0.0633(2) 0.5149(3) 0.1860(2) 0.0587(14) Uani 0.66 1 d PDU A -1
P4 P 0.0712(5) 0.5606(7) 0.0586(3) 0.064(3) Uani 0.34 1 d PDU A .
F11 F 0.3169(3) 0.7054(4) 0.1124(3) 0.081(2) Uani 1 1 d . . .
F12 F 0.3339(3) 0.6348(4) 0.1783(3) 0.077(2) Uani 1 1 d . . .
F13 F 0.2580(3) 0.6889(5) 0.1414(3) 0.096(3) Uani 1 1 d . . .
F14 F 0.3119(4) 0.7345(5) 0.2115(3) 0.087(3) Uani 1 1 d . . .
F15 F 0.2927(4) 0.8022(5) 0.1460(3) 0.096(3) Uani 1 1 d . . .
F16 F 0.3695(3) 0.7495(5) 0.1807(4) 0.112(4) Uani 1 1 d . . .
F21 F 0.2311(4) 0.7098(7) 0.4627(4) 0.148(5) Uani 1 1 d . . .
F22 F 0.2546(3) 0.6469(5) 0.4139(4) 0.114(4) Uani 1 1 d . . .
F23 F 0.1750(4) 0.6542(8) 0.3993(5) 0.188(7) Uani 1 1 d . . .
F24 F 0.2578(3) 0.7733(5) 0.4140(4) 0.115(4) Uani 1 1 d . . .
F25 F 0.1986(4) 0.7156(6) 0.3535(3) 0.122(4) Uani 1 1 d . . .
F26 F 0.1788(4) 0.7822(6) 0.4027(3) 0.129(4) Uani 1 1 d . . .
F31 F 0.3772(3) 0.4536(7) 0.3445(5) 0.156(5) Uani 1 1 d DU B .
F32 F 0.4545(9) 0.4005(9) 0.3884(9) 0.104(6) Uani 0.50 1 d PDU B -2
F33 F 0.4268(8) 0.4670(11) 0.4302(6) 0.089(5) Uani 0.50 1 d PDU B -2
F34 F 0.4420(14) 0.488(2) 0.3359(9) 0.149(11) Uani 0.50 1 d PDU B -2
F35 F 0.4109(12) 0.5658(11) 0.3813(11) 0.147(12) Uani 0.50 1 d PDU B -2
F36 F 0.4821(3) 0.5157(5) 0.4146(3) 0.089(3) Uani 1 1 d DU B .
F41 F 0.0363(9) 0.4966(15) 0.0553(9) 0.108(7) Uani 0.34 1 d PDU . .
F42 F 0.1104(9) 0.5246(16) 0.0447(7) 0.092(7) Uani 0.34 1 d PDU A .
F43 F 0.1058(10) 0.5502(18) 0.1121(6) 0.112(8) Uani 0.34 1 d PDU . .
F44 F 0.1127(11) 0.6200(18) 0.0575(10) 0.130(8) Uani 0.34 1 d PDU . .
F45 F 0.0323(9) 0.6016(16) 0.0726(8) 0.106(8) Uani 0.34 1 d PDU . .
F46 F 0.0325(11) 0.5748(17) 0.0082(7) 0.127(9) Uani 0.34 1 d PDU . .
F51 F 0.0884(5) 0.5586(9) 0.1579(4) 0.110(5) Uani 0.66 1 d PDU A -1
F52 F 0.0233(10) 0.5776(14) 0.1780(11) 0.091(7) Uani 0.33 1 d PDU A -1
F53 F 0.0920(9) 0.5631(14) 0.2312(7) 0.071(6) Uani 0.33 1 d PDU A -1
F54 F 0.0354(6) 0.4686(7) 0.2117(5) 0.111(4) Uani 0.66 1 d PDU A -1
F55 F 0.0888(13) 0.4387(14) 0.2025(13) 0.128(7) Uani 0.33 1 d PDU A -1
F56 F 0.0257(9) 0.4737(16) 0.1399(8) 0.081(6) Uani 0.33 1 d PDU A -1
C1 C 0.4043(4) 0.1170(8) 0.1626(4) 0.054(4) Uani 1 1 d . . .
H1 H 0.4003 0.1712 0.1615 0.065 Uiso 1 1 calc R . .
C2 C 0.4183(5) 0.0821(10) 0.1289(4) 0.062(4) Uani 1 1 d . . .
H2 H 0.4238 0.1111 0.1052 0.074 Uiso 1 1 calc R . .
C3 C 0.4237(5) 0.0045(11) 0.1312(5) 0.069(5) Uani 1 1 d . . .
H3 H 0.4335 -0.0217 0.1091 0.083 Uiso 1 1 calc R . .
C4 C 0.4152(4) -0.0361(9) 0.1653(4) 0.058(4) Uani 1 1 d . . .
H4 H 0.4180 -0.0904 0.1663 0.070 Uiso 1 1 calc R . .
C5 C 0.4024(4) 0.0024(8) 0.1983(4) 0.045(3) Uani 1 1 d . . .
C6 C 0.3972(4) -0.0331(7) 0.2382(4) 0.033(3) Uani 1 1 d . . .
C7 C 0.3952(4) -0.1062(7) 0.2526(4) 0.045(3) Uani 1 1 d . . .
H5 H 0.3981 -0.1523 0.2374 0.054 Uiso 1 1 calc R . .
C8 C 0.3881(4) -0.0991(6) 0.2944(4) 0.038(3) Uani 1 1 d . . .
C9 C 0.3807(4) -0.1505(6) 0.3278(4) 0.037(3) Uani 1 1 d . . .
C10 C 0.3787(4) -0.2297(7) 0.3262(5) 0.050(3) Uani 1 1 d . . .
H6 H 0.3845 -0.2572 0.3022 0.060 Uiso 1 1 calc R . .
C11 C 0.3679(4) -0.2674(7) 0.3605(5) 0.050(3) Uani 1 1 d . . .
H7 H 0.3673 -0.3219 0.3605 0.060 Uiso 1 1 calc R . .
C12 C 0.3580(4) -0.2280(6) 0.3948(4) 0.046(3) Uani 1 1 d . . .
H8 H 0.3495 -0.2542 0.4178 0.056 Uiso 1 1 calc R . .
C13 C 0.3609(4) -0.1484(6) 0.3943(4) 0.040(3) Uani 1 1 d . . .
C14 C 0.3516(4) -0.0966(6) 0.4263(4) 0.032(3) Uani 1 1 d . . .
C15 C 0.3428(4) -0.1044(6) 0.4669(4) 0.031(3) Uani 1 1 d . . .
H9 H 0.3383 -0.1506 0.4812 0.038 Uiso 1 1 calc R . .
C16 C 0.3422(4) -0.0308(6) 0.4819(4) 0.034(3) Uani 1 1 d . . .
C17 C 0.3398(4) -0.0003(6) 0.5249(4) 0.034(3) Uani 1 1 d . . .
C18 C 0.3344(4) -0.0447(7) 0.5598(4) 0.044(3) Uani 1 1 d . . .
H10 H 0.3298 -0.0985 0.5557 0.053 Uiso 1 1 calc R . .
C19 C 0.3357(5) -0.0108(8) 0.6001(5) 0.058(4) Uani 1 1 d . . .
H11 H 0.3323 -0.0405 0.6245 0.069 Uiso 1 1 calc R . .
C20 C 0.3420(5) 0.0672(8) 0.6045(5) 0.060(4) Uani 1 1 d . . .
H12 H 0.3430 0.0922 0.6323 0.072 Uiso 1 1 calc R . .
C21 C 0.3468(4) 0.1087(7) 0.5692(4) 0.049(3) Uani 1 1 d . . .
H13 H 0.3520 0.1625 0.5732 0.059 Uiso 1 1 calc R . .
C22 C 0.2855(4) 0.2175(6) 0.0729(4) 0.038(3) Uani 1 1 d . . .
H14 H 0.2841 0.2719 0.0709 0.045 Uiso 1 1 calc R . .
C23 C 0.2957(4) 0.1769(7) 0.0391(4) 0.040(3) Uani 1 1 d . . .
H15 H 0.3021 0.2030 0.0149 0.048 Uiso 1 1 calc R . .
C24 C 0.2963(4) 0.0982(7) 0.0409(4) 0.041(3) Uani 1 1 d . . .
H16 H 0.3025 0.0689 0.0177 0.049 Uiso 1 1 calc R . .
C25 C 0.2879(4) 0.0628(6) 0.0767(4) 0.034(3) Uani 1 1 d . . .
H17 H 0.2887 0.0085 0.0790 0.041 Uiso 1 1 calc R . .
C26 C 0.2782(3) 0.1072(6) 0.1095(3) 0.025(2) Uani 1 1 d . . .
C27 C 0.2701(4) 0.0740(6) 0.1493(3) 0.027(2) Uani 1 1 d . . .
C28 C 0.2695(3) 0.0000(6) 0.1651(4) 0.028(3) Uani 1 1 d . . .
H18 H 0.2738 -0.0463 0.1509 0.034 Uiso 1 1 calc R . .
C29 C 0.2612(3) 0.0083(6) 0.2059(4) 0.028(2) Uani 1 1 d . . .
C30 C 0.2545(4) -0.0440(6) 0.2398(4) 0.029(3) Uani 1 1 d . . .
C31 C 0.2593(4) -0.1232(7) 0.2403(4) 0.037(3) Uani 1 1 d . . .
H19 H 0.2665 -0.1487 0.2164 0.044 Uiso 1 1 calc R . .
C32 C 0.2535(4) -0.1639(6) 0.2759(4) 0.038(3) Uani 1 1 d . . .
H20 H 0.2563 -0.2183 0.2764 0.046 Uiso 1 1 calc R . .
C33 C 0.2436(4) -0.1267(6) 0.3109(4) 0.037(3) Uani 1 1 d . . .
H21 H 0.2398 -0.1545 0.3359 0.044 Uiso 1 1 calc R . .
C34 C 0.2394(3) -0.0479(6) 0.3087(4) 0.031(3) Uani 1 1 d . . .
C35 C 0.2299(3) 0.0023(6) 0.3424(4) 0.030(3) Uani 1 1 d . . .
C36 C 0.2275(3) -0.0093(6) 0.3861(4) 0.029(2) Uani 1 1 d . . .
H22 H 0.2302 -0.0564 0.4024 0.035 Uiso 1 1 calc R . .
C37 C 0.2205(4) 0.0629(6) 0.4003(4) 0.033(3) Uani 1 1 d . . .
C38 C 0.2141(4) 0.0913(6) 0.4416(4) 0.034(3) Uani 1 1 d . . .
C39 C 0.2176(4) 0.0460(7) 0.4795(4) 0.039(3) Uani 1 1 d . . .
H23 H 0.2276 -0.0062 0.4810 0.046 Uiso 1 1 calc R . .
C40 C 0.2062(4) 0.0783(7) 0.5150(4) 0.045(3) Uani 1 1 d . . .
H24 H 0.2071 0.0478 0.5409 0.054 Uiso 1 1 calc R . .
C41 C 0.1936(4) 0.1538(7) 0.5130(4) 0.045(3) Uani 1 1 d . . .
H25 H 0.1861 0.1769 0.5375 0.054 Uiso 1 1 calc R . .
C42 C 0.1920(4) 0.1958(7) 0.4747(4) 0.044(3) Uani 1 1 d . . .
H26 H 0.1832 0.2486 0.4733 0.052 Uiso 1 1 calc R . .
C43 C 0.1620(4) 0.0951(7) -0.0058(4) 0.044(3) Uani 1 1 d . . .
H27 H 0.1543 0.1484 -0.0097 0.053 Uiso 1 1 calc R . .
C44 C 0.1769(4) 0.0594(8) -0.0381(4) 0.046(3) Uani 1 1 d . . .
H28 H 0.1802 0.0873 -0.0633 0.056 Uiso 1 1 calc R . .
C45 C 0.1867(4) -0.0172(8) -0.0328(4) 0.050(3) Uani 1 1 d . . .
H29 H 0.1976 -0.0434 -0.0543 0.060 Uiso 1 1 calc R . .
C46 C 0.1812(4) -0.0569(7) 0.0029(4) 0.044(3) Uani 1 1 d . . .
H30 H 0.1874 -0.1106 0.0063 0.053 Uiso 1 1 calc R . .
C47 C 0.1660(4) -0.0164(6) 0.0349(4) 0.035(3) Uani 1 1 d . . .
C48 C 0.1576(4) -0.0507(6) 0.0732(4) 0.032(3) Uani 1 1 d . . .
C49 C 0.1608(4) -0.1268(6) 0.0894(4) 0.041(3) Uani 1 1 d . . .
H31 H 0.1700 -0.1713 0.0767 0.049 Uiso 1 1 calc R . .
C50 C 0.1477(4) -0.1220(6) 0.1279(4) 0.037(3) Uani 1 1 d . . .
C51 C 0.1428(4) -0.1767(7) 0.1608(5) 0.045(3) Uani 1 1 d . . .
C52 C 0.1551(5) -0.2546(7) 0.1633(5) 0.055(4) Uani 1 1 d . . .
H32 H 0.1662 -0.2782 0.1412 0.066 Uiso 1 1 calc R . .
C53 C 0.1504(5) -0.2949(7) 0.1994(5) 0.058(4) Uani 1 1 d . . .
H33 H 0.1569 -0.3485 0.2014 0.069 Uiso 1 1 calc R . .
C54 C 0.1363(4) -0.2607(7) 0.2333(5) 0.053(3) Uani 1 1 d . . .
H34 H 0.1341 -0.2892 0.2587 0.064 Uiso 1 1 calc R . .
C55 C 0.1257(4) -0.1829(6) 0.2280(4) 0.041(3) Uani 1 1 d . . .
C56 C 0.1145(4) -0.1336(6) 0.2603(4) 0.036(3) Uani 1 1 d . . .
C57 C 0.1150(4) -0.1435(6) 0.3049(4) 0.040(3) Uani 1 1 d . . .
H35 H 0.1208 -0.1894 0.3229 0.048 Uiso 1 1 calc R . .
C58 C 0.1052(4) -0.0720(7) 0.3172(4) 0.039(3) Uani 1 1 d . . .
C59 C 0.1011(4) -0.0378(7) 0.3589(4) 0.038(3) Uani 1 1 d . . .
C60 C 0.0985(4) -0.0801(7) 0.3963(4) 0.049(3) Uani 1 1 d . . .
H36 H 0.1012 -0.1345 0.3972 0.058 Uiso 1 1 calc R . .
C61 C 0.0919(5) -0.0394(9) 0.4327(5) 0.060(4) Uani 1 1 d . . .
H37 H 0.0898 -0.0657 0.4589 0.072 Uiso 1 1 calc R . .
C62 C 0.0884(4) 0.0384(9) 0.4297(4) 0.059(4) Uani 1 1 d . . .
H38 H 0.0839 0.0668 0.4541 0.070 Uiso 1 1 calc R . .
C63 C 0.0912(4) 0.0757(8) 0.3921(4) 0.049(3) Uani 1 1 d . . .
H39 H 0.0878 0.1299 0.3906 0.059 Uiso 1 1 calc R . .
C64 C 0.4601(4) 0.1697(7) 0.5417(4) 0.042(3) Uani 1 1 d . . .
H40 H 0.4656 0.1164 0.5485 0.050 Uiso 1 1 calc R . .
C65 C 0.4973(4) 0.2191(7) 0.5680(4) 0.044(3) Uani 1 1 d . . .
H41 H 0.5277 0.2009 0.5923 0.053 Uiso 1 1 calc R . .
C66 C 0.4897(4) 0.2961(7) 0.5584(4) 0.043(3) Uani 1 1 d . . .
H42 H 0.5152 0.3321 0.5758 0.052 Uiso 1 1 calc R . .
C67 C 0.4456(4) 0.3201(6) 0.5240(4) 0.036(3) Uani 1 1 d . . .
H43 H 0.4397 0.3732 0.5172 0.044 Uiso 1 1 calc R . .
C68 C 0.4092(4) 0.2663(6) 0.4988(3) 0.027(2) Uani 1 1 d . . .
C69 C 0.3591(4) 0.2854(6) 0.4627(3) 0.025(2) Uani 1 1 d . . .
C70 C 0.3374(4) 0.3546(6) 0.4448(4) 0.031(3) Uani 1 1 d . . .
H44 H 0.3528 0.4038 0.4514 0.037 Uiso 1 1 calc R . .
C71 C 0.2885(4) 0.3369(6) 0.4154(3) 0.031(3) Uani 1 1 d . . .
C72 C 0.2446(4) 0.3810(6) 0.3872(3) 0.029(2) Uani 1 1 d . . .
C73 C 0.2419(4) 0.4611(6) 0.3798(4) 0.034(3) Uani 1 1 d . . .
H45 H 0.2708 0.4930 0.3949 0.041 Uiso 1 1 calc R . .
C74 C 0.1964(5) 0.4909(7) 0.3504(4) 0.042(3) Uani 1 1 d . . .
H46 H 0.1930 0.5448 0.3453 0.051 Uiso 1 1 calc R . .
C75 C 0.1551(4) 0.4435(6) 0.3280(4) 0.038(3) Uani 1 1 d . . .
H47 H 0.1237 0.4643 0.3065 0.046 Uiso 1 1 calc R . .
C76 C 0.1598(4) 0.3670(6) 0.3368(4) 0.033(3) Uani 1 1 d . . .
C77 C 0.1222(4) 0.3081(6) 0.3148(4) 0.032(3) Uani 1 1 d . . .
C78 C 0.0737(4) 0.3077(7) 0.2783(4) 0.040(3) Uani 1 1 d . . .
H48 H 0.0540 0.3504 0.2618 0.048 Uiso 1 1 calc R . .
C79 C 0.0611(4) 0.2324(7) 0.2716(4) 0.035(3) Uani 1 1 d . . .
C80 C 0.0190(4) 0.1888(7) 0.2373(4) 0.039(3) Uani 1 1 d . . .
C81 C -0.0253(4) 0.2218(7) 0.2050(4) 0.048(3) Uani 1 1 d . . .
H49 H -0.0295 0.2760 0.2034 0.058 Uiso 1 1 calc R . .
C82 C -0.0626(4) 0.1751(8) 0.1757(4) 0.051(3) Uani 1 1 d . . .
H50 H -0.0931 0.1963 0.1531 0.062 Uiso 1 1 calc R . .
C83 C -0.0558(4) 0.0963(7) 0.1793(4) 0.044(3) Uani 1 1 d . . .
H51 H -0.0812 0.0626 0.1590 0.053 Uiso 1 1 calc R . .
C84 C -0.0116(4) 0.0685(7) 0.2126(4) 0.042(3) Uani 1 1 d . . .
H52 H -0.0076 0.0144 0.2158 0.051 Uiso 1 1 calc R . .
C85 C 0.4893(4) 0.0425(6) 0.4421(4) 0.040(3) Uani 1 1 d . . .
H53 H 0.4946 -0.0114 0.4454 0.048 Uiso 1 1 calc R . .
C86 C 0.5272(4) 0.0890(7) 0.4703(4) 0.045(3) Uani 1 1 d . . .
H54 H 0.5577 0.0680 0.4932 0.054 Uiso 1 1 calc R . .
C87 C 0.5206(4) 0.1673(7) 0.4651(4) 0.044(3) Uani 1 1 d . . .
H55 H 0.5471 0.2016 0.4830 0.053 Uiso 1 1 calc R . .
C88 C 0.4752(4) 0.1942(6) 0.4336(4) 0.037(3) Uani 1 1 d . . .
H56 H 0.4688 0.2479 0.4306 0.045 Uiso 1 1 calc R . .
C89 C 0.4381(4) 0.1435(6) 0.4058(3) 0.026(2) Uani 1 1 d . . .
C90 C 0.3883(3) 0.1676(6) 0.3712(3) 0.024(2) Uani 1 1 d . . .
C91 C 0.3652(3) 0.2374(5) 0.3569(3) 0.020(2) Uani 1 1 d . . .
H57 H 0.3782 0.2870 0.3679 0.024 Uiso 1 1 calc R . .
C92 C 0.3178(3) 0.2179(5) 0.3223(3) 0.023(2) Uani 1 1 d . . .
C93 C 0.2722(4) 0.2626(6) 0.2943(4) 0.028(2) Uani 1 1 d . . .
C94 C 0.2693(4) 0.3404(6) 0.2928(3) 0.029(2) Uani 1 1 d . . .
H58 H 0.2978 0.3712 0.3110 0.035 Uiso 1 1 calc R . .
C95 C 0.2242(4) 0.3729(6) 0.2642(3) 0.027(2) Uani 1 1 d . . .
H59 H 0.2213 0.4272 0.2624 0.032 Uiso 1 1 calc R . .
C96 C 0.1832(4) 0.3295(6) 0.2383(3) 0.028(2) Uani 1 1 d . . .
H60 H 0.1520 0.3530 0.2186 0.034 Uiso 1 1 calc R . .
C97 C 0.1874(4) 0.2510(6) 0.2409(3) 0.025(2) Uani 1 1 d . . .
C98 C 0.1479(4) 0.1957(6) 0.2154(3) 0.026(2) Uani 1 1 d . . .
C99 C 0.1000(4) 0.2025(6) 0.1789(3) 0.028(2) Uani 1 1 d . . .
H61 H 0.0824 0.2481 0.1646 0.034 Uiso 1 1 calc R . .
C100 C 0.0840(4) 0.1276(6) 0.1683(3) 0.028(2) Uani 1 1 d . . .
C101 C 0.0372(4) 0.0936(6) 0.1341(4) 0.036(3) Uani 1 1 d . . .
C102 C -0.0026(4) 0.1364(7) 0.1025(4) 0.042(3) Uani 1 1 d . . .
H62 H -0.0003 0.1907 0.1016 0.051 Uiso 1 1 calc R . .
C103 C -0.0453(4) 0.0990(8) 0.0725(4) 0.053(3) Uani 1 1 d . . .
H63 H -0.0733 0.1271 0.0508 0.064 Uiso 1 1 calc R . .
C104 C -0.0473(5) 0.0209(8) 0.0743(4) 0.055(4) Uani 1 1 d . . .
H64 H -0.0767 -0.0062 0.0540 0.066 Uiso 1 1 calc R . .
C105 C -0.0060(4) -0.0178(7) 0.1059(4) 0.048(3) Uani 1 1 d . . .
H65 H -0.0073 -0.0723 0.1060 0.058 Uiso 1 1 calc R . .
C106 C 0.4964(4) 0.1337(8) 0.3323(4) 0.049(3) Uani 1 1 d . . .
H66 H 0.4967 0.0792 0.3337 0.059 Uiso 1 1 calc R . .
C107 C 0.5401(4) 0.1734(8) 0.3591(4) 0.050(3) Uani 1 1 d . . .
H67 H 0.5702 0.1474 0.3788 0.060 Uiso 1 1 calc R . .
C108 C 0.5384(5) 0.2516(8) 0.3562(4) 0.055(4) Uani 1 1 d . . .
H68 H 0.5678 0.2804 0.3748 0.066 Uiso 1 1 calc R . .
C109 C 0.4958(4) 0.2893(7) 0.3275(4) 0.049(3) Uani 1 1 d . . .
H69 H 0.4952 0.3437 0.3254 0.058 Uiso 1 1 calc R . .
C110 C 0.4530(4) 0.2457(7) 0.3011(4) 0.041(3) Uani 1 1 d . . .
C111 C 0.4053(4) 0.2780(7) 0.2675(4) 0.038(3) Uani 1 1 d . . .
C112 C 0.3861(4) 0.3496(7) 0.2569(4) 0.038(3) Uani 1 1 d . . .
H70 H 0.4020 0.3968 0.2701 0.045 Uiso 1 1 calc R . .
C113 C 0.3382(4) 0.3380(6) 0.2226(4) 0.032(3) Uani 1 1 d . . .
C114 C 0.2955(4) 0.3877(6) 0.1974(4) 0.038(3) Uani 1 1 d . . .
C115 C 0.2934(5) 0.4665(7) 0.2001(4) 0.046(3) Uani 1 1 d . . .
H71 H 0.3227 0.4955 0.2186 0.055 Uiso 1 1 calc R . .
C116 C 0.2467(5) 0.5022(7) 0.1746(4) 0.051(3) Uani 1 1 d . . .
H72 H 0.2440 0.5563 0.1762 0.061 Uiso 1 1 calc R . .
C117 C 0.2051(5) 0.4607(6) 0.1474(4) 0.039(3) Uani 1 1 d . . .
H73 H 0.1735 0.4855 0.1301 0.047 Uiso 1 1 calc R . .
C118 C 0.2094(4) 0.3811(6) 0.1452(4) 0.034(3) Uani 1 1 d . . .
C119 C 0.1701(4) 0.3268(6) 0.1201(4) 0.035(3) Uani 1 1 d . . .
C120 C 0.1206(4) 0.3314(7) 0.0875(4) 0.038(3) Uani 1 1 d . . .
H74 H 0.1004 0.3762 0.0765 0.046 Uiso 1 1 calc R . .
C121 C 0.1070(4) 0.2571(6) 0.0746(4) 0.030(3) Uani 1 1 d . . .
C122 C 0.0605(4) 0.2228(7) 0.0396(4) 0.039(3) Uani 1 1 d . . .
C123 C 0.0181(5) 0.2639(8) 0.0136(5) 0.058(4) Uani 1 1 d . . .
H75 H 0.0169 0.3178 0.0176 0.069 Uiso 1 1 calc R . .
C124 C -0.0236(5) 0.2250(10) -0.0188(5) 0.073(4) Uani 1 1 d . . .
H76 H -0.0539 0.2521 -0.0369 0.087 Uiso 1 1 calc R . .
C125 C -0.0208(5) 0.1486(10) -0.0247(5) 0.067(4) Uani 1 1 d . . .
H77 H -0.0482 0.1215 -0.0478 0.080 Uiso 1 1 calc R . .
C126 C 0.0225(5) 0.1115(8) 0.0034(5) 0.054(3) Uani 1 1 d . . .
H78 H 0.0243 0.0576 -0.0003 0.065 Uiso 1 1 calc R . .
N1 N 0.3964(3) 0.0787(6) 0.1957(3) 0.040(2) Uani 1 1 d . . .
N2 N 0.3919(3) 0.0165(5) 0.2701(3) 0.037(2) Uani 1 1 d . . .
N3 N 0.3869(3) -0.0229(5) 0.3049(3) 0.033(2) Uani 1 1 d . . .
N4 N 0.3732(3) -0.1118(5) 0.3618(3) 0.031(2) Uani 1 1 d . . .
N5 N 0.3556(3) -0.0211(4) 0.4173(3) 0.029(2) Uani 1 1 d . . .
N6 N 0.3498(3) 0.0197(5) 0.4519(3) 0.028(2) Uani 1 1 d . . .
N7 N 0.3446(3) 0.0770(5) 0.5294(3) 0.038(2) Uani 1 1 d . . .
N8 N 0.2777(3) 0.1835(5) 0.1083(3) 0.0265(19) Uani 1 1 d . . .
N9 N 0.2617(3) 0.1232(5) 0.1793(3) 0.027(2) Uani 1 1 d . . .
N10 N 0.2561(3) 0.0843(5) 0.2139(3) 0.029(2) Uani 1 1 d . . .
N11 N 0.2448(3) -0.0087(5) 0.2738(3) 0.030(2) Uani 1 1 d . . .
N12 N 0.2243(3) 0.0772(5) 0.3320(3) 0.030(2) Uani 1 1 d . . .
N13 N 0.2185(3) 0.1155(5) 0.3670(3) 0.028(2) Uani 1 1 d . . .
N14 N 0.2021(3) 0.1666(5) 0.4395(3) 0.034(2) Uani 1 1 d . . .
N15 N 0.1577(3) 0.0594(5) 0.0302(3) 0.037(2) Uani 1 1 d . . .
N16 N 0.1422(3) -0.0044(5) 0.1011(3) 0.034(2) Uani 1 1 d . . .
N17 N 0.1366(3) -0.0480(5) 0.1338(3) 0.033(2) Uani 1 1 d . . .
N18 N 0.1280(3) -0.1432(5) 0.1918(3) 0.034(2) Uani 1 1 d . . .
N19 N 0.1042(3) -0.0595(5) 0.2462(3) 0.037(2) Uani 1 1 d . . .
N20 N 0.0987(3) -0.0221(5) 0.2821(3) 0.036(2) Uani 1 1 d . . .
N21 N 0.0985(3) 0.0400(6) 0.3574(3) 0.039(2) Uani 1 1 d . . .
N22 N 0.4167(3) 0.1907(5) 0.5074(3) 0.038(2) Uani 1 1 d . . .
N23 N 0.3249(3) 0.2278(4) 0.4449(3) 0.0236(19) Uani 1 1 d . . .
N24 N 0.2814(3) 0.2591(4) 0.4153(3) 0.0248(19) Uani 1 1 d . . .
N25 N 0.2038(3) 0.3368(5) 0.3665(3) 0.030(2) Uani 1 1 d . . .
N26 N 0.1375(3) 0.2359(5) 0.3290(3) 0.032(2) Uani 1 1 d . . .
N27 N 0.0996(3) 0.1893(5) 0.3021(3) 0.032(2) Uani 1 1 d . . .
N28 N 0.0261(3) 0.1125(5) 0.2409(3) 0.033(2) Uani 1 1 d . . .
N29 N 0.4455(3) 0.0678(5) 0.4103(3) 0.030(2) Uani 1 1 d . . .
N30 N 0.3568(3) 0.1107(5) 0.3479(3) 0.026(2) Uani 1 1 d . . .
N31 N 0.3135(3) 0.1410(4) 0.3179(3) 0.0255(19) Uani 1 1 d . . .
N32 N 0.2323(3) 0.2187(5) 0.2693(3) 0.026(2) Uani 1 1 d . . .
N33 N 0.1588(3) 0.1211(5) 0.2247(3) 0.027(2) Uani 1 1 d . . .
N34 N 0.1207(3) 0.0799(5) 0.1960(3) 0.028(2) Uani 1 1 d . . .
N35 N 0.0356(3) 0.0164(5) 0.1363(3) 0.039(2) Uani 1 1 d . . .
N36 N 0.4540(3) 0.1691(6) 0.3048(3) 0.036(2) Uani 1 1 d . . .
N37 N 0.3712(3) 0.2249(5) 0.2420(3) 0.031(2) Uani 1 1 d . . .
N38 N 0.3293(3) 0.2622(5) 0.2134(3) 0.034(2) Uani 1 1 d . . .
N39 N 0.2546(3) 0.3480(5) 0.1695(3) 0.033(2) Uani 1 1 d . . .
N40 N 0.1849(3) 0.2524(5) 0.1259(3) 0.031(2) Uani 1 1 d . . .
N41 N 0.1461(3) 0.2092(5) 0.0978(3) 0.032(2) Uani 1 1 d . . .
N42 N 0.0626(3) 0.1465(6) 0.0358(3) 0.039(2) Uani 1 1 d . . .
N1S N 0.3797(6) 0.5173(7) 0.5116(4) 0.086(4) Uani 1 1 d . . .
N2S N 0.3730(4) 0.7283(7) 0.5275(4) 0.075(4) Uani 1 1 d . . .
N3S N 0.4504(15) 0.631(2) 0.2708(13) 0.236(15) Uani 1 1 d DU . .
N4S N 0.0801(5) 0.2882(9) 0.4099(5) 0.104(5) Uani 1 1 d . . .
C11S C 0.4102(6) 0.5555(8) 0.5070(4) 0.065(4) Uani 1 1 d . . .
C12S C 0.4482(6) 0.6034(8) 0.5022(5) 0.073(4) Uani 1 1 d . . .
H79 H 0.4605 0.6399 0.5284 0.109 Uiso 1 1 calc R . .
H80 H 0.4336 0.6315 0.4723 0.109 Uiso 1 1 calc R . .
H81 H 0.4768 0.5718 0.5025 0.109 Uiso 1 1 calc R . .
C21S C 0.3447(5) 0.6913(7) 0.5358(5) 0.057(4) Uani 1 1 d . . .
C22S C 0.3127(5) 0.6388(8) 0.5483(5) 0.071(4) Uani 1 1 d . . .
H82 H 0.3000 0.5986 0.5242 0.107 Uiso 1 1 calc R . .
H83 H 0.2838 0.6669 0.5502 0.107 Uiso 1 1 calc R . .
H84 H 0.3327 0.6154 0.5790 0.107 Uiso 1 1 calc R . .
C41S C 0.0409(6) 0.2719(9) 0.3874(6) 0.079(5) Uani 1 1 d . . .
C42S C -0.0093(5) 0.2491(10) 0.3571(7) 0.113(7) Uani 1 1 d . . .
H85 H -0.0188 0.2742 0.3263 0.170 Uiso 1 1 calc R . .
H86 H -0.0334 0.2642 0.3711 0.170 Uiso 1 1 calc R . .
H87 H -0.0103 0.1933 0.3529 0.170 Uiso 1 1 calc R . .
C1S C 0.4735(12) 0.1162(16) 0.6618(11) 0.209(13) Uiso 1 1 d D . .
O1S O 0.4657(7) 0.1955(12) 0.6790(7) 0.208(8) Uiso 1 1 d D . .
C2S C 0.1971(7) 0.8339(11) 0.5204(7) 0.111(6) Uiso 1 1 d D . .
O2S O 0.1459(8) 0.7815(13) 0.4946(8) 0.252(10) Uiso 1 1 d D . .
C31S C 0.4566(12) 0.5754(16) 0.2523(10) 0.158(13) Uani 1 1 d DU . .
C32S C 0.4643(10) 0.5060(16) 0.2369(9) 0.152(12) Uani 1 1 d DU . .
H88 H 0.4596 0.4659 0.2571 0.228 Uiso 1 1 calc R . .
H89 H 0.4990 0.5033 0.2379 0.228 Uiso 1 1 calc R . .
H90 H 0.4397 0.4983 0.2043 0.228 Uiso 1 1 calc R . .
O1W O 0.2791(17) 0.602(3) 0.2955(15) 0.47(2) Uiso 1 1 d . . .
O2W O 0.193(2) 0.560(3) 0.2570(18) 0.55(3) Uiso 1 1 d . . .
F59 F 0.0715(12) 0.4404(13) 0.1614(10) 0.097(6) Uani 0.33 1 d PDU . .
F50 F 0.0117(7) 0.527(2) 0.1483(10) 0.095(7) Uani 0.33 1 d PDU . .
F57 F 0.0652(10) 0.5901(10) 0.2101(9) 0.063(5) Uani 0.33 1 d PDU . .
F58 F 0.1195(8) 0.5000(18) 0.2212(10) 0.111(7) Uani 0.33 1 d PDU . .
F30 F 0.4297(11) 0.4075(12) 0.4006(12) 0.146(9) Uani 0.50 1 d PDU B -3
F38 F 0.4203(11) 0.5678(11) 0.3524(9) 0.109(7) Uani 0.50 1 d PDU B -3
F37 F 0.3927(8) 0.5260(15) 0.3999(9) 0.101(7) Uani 0.50 1 d PDU B -3
F39 F 0.4570(7) 0.4653(16) 0.3467(7) 0.071(7) Uani 0.50 1 d PDU B -3

loop_
_atom_site_aniso_label
_atom_site_aniso_U_11
_atom_site_aniso_U_22
_atom_site_aniso_U_33
_atom_site_aniso_U_23
_atom_site_aniso_U_13
_atom_site_aniso_U_12
Cu1 0.0250(7) 0.0382(8) 0.0220(7) -0.0038(6) 0.0074(6) -0.0032(6)
Cu2 0.0290(7) 0.0294(7) 0.0267(8) -0.0094(6) 0.0109(6) -0.0032(6)
Cu3 0.0318(7) 0.0438(9) 0.0295(8) -0.0126(7) 0.0096(7) -0.0058(6)
Cu4 0.0279(7) 0.0240(7) 0.0311(8) -0.0063(6) 0.0052(6) -0.0028(6)
Cu5 0.0347(8) 0.0266(7) 0.0370(8) 0.0021(6) 0.0147(7) -0.0017(6)
Cu6 0.0282(7) 0.0314(7) 0.0261(8) 0.0013(6) 0.0087(6) -0.0007(6)
Cu7 0.0321(8) 0.0436(9) 0.0346(9) 0.0015(7) 0.0106(7) 0.0003(6)
Cu8 0.0287(7) 0.0323(8) 0.0310(8) -0.0024(6) 0.0079(6) -0.0004(6)
Cu9 0.0340(8) 0.0353(8) 0.0377(9) -0.0097(6) 0.0132(7) -0.0025(6)
P1 0.051(2) 0.043(2) 0.064(3) -0.0179(18) 0.0178(19) 0.0026(16)
P2 0.046(2) 0.053(2) 0.078(3) 0.027(2) -0.006(2) -0.0084(18)
P3 0.084(3) 0.063(3) 0.082(3) -0.039(2) 0.052(3) -0.033(2)
P5 0.056(3) 0.054(3) 0.059(4) 0.019(3) 0.015(3) 0.010(3)
P4 0.085(8) 0.064(7) 0.034(6) 0.017(5) 0.013(6) 0.034(6)
F11 0.120(7) 0.058(5) 0.078(6) -0.022(4) 0.054(6) -0.004(5)
F12 0.097(6) 0.052(5) 0.072(6) -0.018(4) 0.022(5) 0.018(4)
F13 0.056(5) 0.111(7) 0.106(7) -0.002(6) 0.016(5) -0.010(5)
F14 0.137(8) 0.074(6) 0.058(5) -0.004(4) 0.046(5) 0.036(5)
F15 0.152(8) 0.058(5) 0.095(7) 0.015(5) 0.069(7) 0.039(5)
F16 0.081(6) 0.097(7) 0.163(10) -0.076(7) 0.052(7) -0.032(5)
F21 0.149(10) 0.188(12) 0.082(8) 0.070(8) 0.020(7) 0.074(9)
F22 0.065(6) 0.080(7) 0.137(9) 0.010(6) -0.025(6) 0.022(5)
F23 0.062(6) 0.193(13) 0.237(15) 0.139(12) -0.018(8) -0.031(7)
F24 0.080(6) 0.079(7) 0.158(10) 0.025(6) 0.018(6) -0.044(5)
F25 0.140(9) 0.104(8) 0.063(6) -0.004(5) -0.022(6) 0.037(7)
F26 0.137(9) 0.146(10) 0.075(7) 0.031(6) 0.011(6) 0.084(8)
F31 0.073(6) 0.161(10) 0.212(11) -0.132(9) 0.033(7) -0.039(6)
F32 0.142(18) 0.061(10) 0.126(16) -0.038(10) 0.070(13) -0.020(10)
F33 0.141(15) 0.061(11) 0.104(11) -0.031(10) 0.090(12) -0.043(11)
F34 0.24(3) 0.16(2) 0.063(12) -0.030(13) 0.075(16) -0.12(2)
F35 0.16(2) 0.050(11) 0.14(2) -0.037(12) -0.039(19) 0.019(13)
F36 0.095(6) 0.088(6) 0.082(6) -0.031(5) 0.032(5) -0.038(5)
F41 0.088(17) 0.153(19) 0.058(15) -0.023(14) 0.003(13) -0.002(13)
F42 0.104(15) 0.135(16) 0.027(11) 0.030(12) 0.016(11) 0.053(13)
F43 0.105(17) 0.14(2) 0.063(11) -0.003(13) 0.004(11) 0.042(14)
F44 0.151(19) 0.142(17) 0.087(18) 0.002(16) 0.036(16) -0.019(15)
F45 0.087(16) 0.149(19) 0.077(16) 0.073(14) 0.028(14) 0.061(15)
F46 0.145(19) 0.11(2) 0.085(13) -0.008(14) 0.000(14) 0.078(16)
F51 0.095(9) 0.181(13) 0.055(8) -0.034(8) 0.029(7) -0.087(9)
F52 0.067(11) 0.082(13) 0.100(17) 0.018(10) 0.007(10) 0.023(10)
F53 0.068(13) 0.085(13) 0.057(11) 0.016(9) 0.021(9) 0.008(9)
F54 0.179(12) 0.064(8) 0.120(10) 0.015(7) 0.092(10) 0.001(8)
F55 0.122(15) 0.096(10) 0.119(15) 0.007(12) -0.003(13) 0.059(10)
F56 0.054(11) 0.084(15) 0.097(11) 0.001(10) 0.023(9) -0.020(9)
C1 0.034(7) 0.084(10) 0.036(8) -0.021(7) 0.005(6) -0.008(7)
C2 0.043(8) 0.114(14) 0.029(8) 0.006(8) 0.013(7) 0.003(8)
C3 0.035(8) 0.127(15) 0.042(9) -0.033(10) 0.012(7) 0.017(9)
C4 0.040(7) 0.092(11) 0.037(8) -0.035(8) 0.009(7) 0.016(7)
C5 0.022(6) 0.062(9) 0.032(7) -0.024(7) -0.008(6) 0.010(6)
C6 0.027(6) 0.048(7) 0.021(6) -0.003(6) 0.006(5) 0.011(5)
C7 0.031(6) 0.041(8) 0.054(9) -0.022(6) 0.007(6) 0.004(5)
C8 0.020(6) 0.034(7) 0.042(8) -0.017(6) -0.006(6) 0.007(5)
C9 0.025(6) 0.032(7) 0.038(7) -0.011(6) -0.006(6) 0.005(5)
C10 0.040(7) 0.040(8) 0.047(8) -0.019(7) -0.007(6) 0.003(6)
C11 0.043(7) 0.024(6) 0.062(9) -0.003(7) -0.002(7) 0.001(6)
C12 0.041(7) 0.030(7) 0.050(8) -0.005(6) 0.000(6) -0.003(5)
C13 0.027(6) 0.029(7) 0.042(8) 0.003(6) -0.008(6) 0.002(5)
C14 0.021(5) 0.020(6) 0.034(7) -0.002(5) -0.012(5) -0.006(4)
C15 0.024(6) 0.024(6) 0.034(7) 0.018(5) -0.001(5) -0.004(5)
C16 0.023(6) 0.029(6) 0.038(7) 0.017(5) -0.001(5) -0.004(5)
C17 0.028(6) 0.040(7) 0.036(7) 0.006(6) 0.014(5) -0.003(5)
C18 0.047(7) 0.038(7) 0.052(9) 0.014(6) 0.024(7) -0.001(6)
C19 0.067(9) 0.054(9) 0.056(9) 0.015(7) 0.029(8) 0.009(7)
C20 0.066(9) 0.066(10) 0.051(9) 0.005(8) 0.027(8) 0.001(7)
C21 0.056(8) 0.057(8) 0.044(8) 0.012(7) 0.031(7) 0.002(6)
C22 0.029(6) 0.032(7) 0.043(8) -0.010(6) 0.004(6) -0.002(5)
C23 0.038(7) 0.049(8) 0.033(7) -0.004(6) 0.014(6) -0.003(6)
C24 0.035(6) 0.045(8) 0.047(8) -0.014(6) 0.021(6) 0.003(5)
C25 0.032(6) 0.037(6) 0.033(7) -0.016(5) 0.012(6) 0.001(5)
C26 0.011(5) 0.037(6) 0.021(6) -0.013(5) 0.000(5) 0.002(4)
C27 0.022(5) 0.036(7) 0.023(6) -0.007(5) 0.008(5) 0.000(5)
C28 0.015(5) 0.030(6) 0.034(7) -0.025(5) 0.004(5) -0.004(4)
C29 0.019(5) 0.033(6) 0.027(6) -0.009(5) 0.004(5) 0.006(4)
C30 0.019(5) 0.040(7) 0.020(6) -0.005(5) -0.003(5) -0.002(5)
C31 0.025(6) 0.046(8) 0.035(7) -0.005(6) 0.007(6) -0.003(5)
C32 0.021(6) 0.033(7) 0.039(7) -0.004(6) -0.011(6) 0.001(5)
C33 0.034(6) 0.038(7) 0.039(7) 0.000(6) 0.016(6) -0.005(5)
C34 0.013(5) 0.046(7) 0.021(6) -0.004(5) -0.005(5) -0.001(5)
C35 0.016(5) 0.042(7) 0.025(6) 0.001(5) 0.000(5) -0.009(5)
C36 0.021(5) 0.032(6) 0.031(7) 0.001(5) 0.008(5) -0.001(5)
C37 0.020(5) 0.041(7) 0.034(7) 0.002(6) 0.008(5) -0.007(5)
C38 0.021(6) 0.037(7) 0.043(7) 0.004(6) 0.011(5) 0.003(5)
C39 0.038(7) 0.041(7) 0.037(7) 0.002(6) 0.015(6) -0.006(5)
C40 0.042(7) 0.065(9) 0.026(7) 0.008(6) 0.014(6) -0.008(6)
C41 0.050(8) 0.056(9) 0.041(8) -0.005(6) 0.030(7) -0.008(6)
C42 0.037(7) 0.054(8) 0.048(8) 0.000(6) 0.025(6) 0.002(6)
C43 0.036(7) 0.059(8) 0.042(8) -0.008(7) 0.021(6) -0.010(6)
C44 0.046(7) 0.070(10) 0.030(7) -0.007(7) 0.022(6) -0.008(7)
C45 0.045(8) 0.067(10) 0.040(8) -0.011(7) 0.020(7) -0.004(7)
C46 0.030(6) 0.052(8) 0.041(8) -0.022(6) 0.003(6) -0.001(6)
C47 0.015(5) 0.039(7) 0.042(7) -0.017(6) 0.003(5) -0.005(5)
C48 0.021(6) 0.034(7) 0.039(7) -0.010(6) 0.009(5) -0.005(5)
C49 0.035(7) 0.034(7) 0.045(8) -0.016(6) 0.006(6) -0.007(5)
C50 0.029(6) 0.032(7) 0.039(7) -0.015(6) 0.002(6) -0.003(5)
C51 0.033(7) 0.034(7) 0.061(9) -0.013(7) 0.011(7) -0.004(5)
C52 0.060(8) 0.034(7) 0.074(10) -0.012(7) 0.030(8) -0.007(6)
C53 0.052(8) 0.036(7) 0.086(11) -0.014(8) 0.027(8) -0.007(6)
C54 0.050(8) 0.038(7) 0.066(10) 0.005(7) 0.016(7) -0.007(6)
C55 0.032(6) 0.029(7) 0.054(8) 0.008(6) 0.008(6) 0.001(5)
C56 0.019(6) 0.041(7) 0.044(8) -0.001(6) 0.010(6) -0.006(5)
C57 0.034(6) 0.031(7) 0.044(8) 0.010(6) 0.002(6) 0.001(5)
C58 0.033(6) 0.038(7) 0.039(8) 0.007(6) 0.007(6) -0.008(5)
C59 0.018(6) 0.050(8) 0.035(7) 0.007(6) -0.003(5) 0.000(5)
C60 0.049(8) 0.058(8) 0.037(8) 0.016(7) 0.015(7) 0.002(6)
C61 0.054(9) 0.084(11) 0.039(9) 0.026(8) 0.016(7) 0.000(8)
C62 0.045(8) 0.094(12) 0.045(9) 0.022(8) 0.026(7) 0.016(7)
C63 0.038(7) 0.068(9) 0.043(8) 0.007(7) 0.018(7) 0.007(6)
C64 0.033(7) 0.035(7) 0.055(8) -0.005(6) 0.014(7) -0.003(6)
C65 0.033(7) 0.045(8) 0.047(8) -0.003(6) 0.007(6) 0.000(6)
C66 0.034(7) 0.052(8) 0.036(7) -0.010(6) 0.008(6) -0.018(6)
C67 0.037(7) 0.027(6) 0.044(8) -0.002(6) 0.015(6) -0.008(5)
C68 0.033(6) 0.033(6) 0.021(6) 0.000(5) 0.018(5) -0.002(5)
C69 0.030(6) 0.027(6) 0.022(6) -0.004(5) 0.014(5) -0.004(5)
C70 0.037(6) 0.019(6) 0.031(7) -0.003(5) 0.009(6) -0.002(5)
C71 0.043(7) 0.035(7) 0.021(6) -0.005(5) 0.020(6) -0.011(5)
C72 0.042(7) 0.034(6) 0.013(6) 0.001(5) 0.013(5) 0.001(5)
C73 0.041(7) 0.031(6) 0.031(7) -0.002(5) 0.015(6) -0.002(5)
C74 0.065(9) 0.032(7) 0.030(7) 0.003(6) 0.019(7) 0.005(6)
C75 0.042(7) 0.039(7) 0.030(7) 0.002(6) 0.012(6) 0.011(6)
C76 0.037(7) 0.041(7) 0.025(6) 0.003(5) 0.017(6) 0.009(5)
C77 0.040(7) 0.035(7) 0.022(6) 0.000(5) 0.012(6) 0.012(5)
C78 0.045(7) 0.038(7) 0.032(7) 0.002(6) 0.010(6) 0.013(6)
C79 0.034(6) 0.049(8) 0.024(6) 0.007(6) 0.012(6) 0.015(6)
C80 0.020(6) 0.055(8) 0.036(7) -0.006(6) 0.006(6) 0.005(5)
C81 0.038(7) 0.059(8) 0.041(8) -0.003(7) 0.009(6) 0.016(6)
C82 0.030(7) 0.063(9) 0.054(9) -0.011(7) 0.009(7) 0.013(6)
C83 0.026(6) 0.062(9) 0.039(8) -0.007(6) 0.007(6) 0.003(6)
C84 0.049(8) 0.048(8) 0.035(7) 0.012(6) 0.022(7) 0.007(6)
C85 0.036(7) 0.032(7) 0.052(8) 0.001(6) 0.017(7) 0.001(6)
C86 0.031(6) 0.043(8) 0.051(8) 0.005(6) 0.005(6) 0.001(6)
C87 0.031(7) 0.043(7) 0.047(8) -0.003(6) 0.002(6) -0.006(6)
C88 0.037(7) 0.025(6) 0.050(8) -0.003(6) 0.017(6) 0.003(5)
C89 0.025(6) 0.029(6) 0.018(6) 0.001(5) 0.003(5) -0.013(5)
C90 0.021(5) 0.031(6) 0.020(6) -0.004(5) 0.009(5) -0.003(5)
C91 0.025(5) 0.021(5) 0.012(5) -0.007(4) 0.005(5) -0.003(4)
C92 0.020(5) 0.025(6) 0.021(6) -0.001(5) 0.006(5) -0.002(4)
C93 0.028(6) 0.027(6) 0.030(6) 0.002(5) 0.013(5) 0.000(5)
C94 0.027(6) 0.045(7) 0.013(6) 0.003(5) 0.006(5) 0.005(5)
C95 0.035(6) 0.035(6) 0.013(6) -0.007(5) 0.013(5) -0.005(5)
C96 0.025(6) 0.041(7) 0.015(6) -0.001(5) 0.005(5) 0.007(5)
C97 0.028(6) 0.030(6) 0.017(6) -0.003(5) 0.008(5) 0.007(5)
C98 0.026(6) 0.032(6) 0.019(6) -0.004(5) 0.007(5) 0.002(5)
C99 0.027(6) 0.032(6) 0.023(6) 0.008(5) 0.007(5) 0.011(5)
C100 0.028(6) 0.040(7) 0.016(6) 0.001(5) 0.008(5) 0.000(5)
C101 0.033(6) 0.043(7) 0.032(7) -0.003(6) 0.013(6) 0.000(5)
C102 0.037(7) 0.047(7) 0.035(7) 0.004(6) 0.005(6) 0.000(6)
C103 0.032(7) 0.070(10) 0.045(8) -0.003(7) 0.002(7) 0.002(7)
C104 0.039(8) 0.074(10) 0.035(8) -0.004(7) -0.003(7) -0.010(7)
C105 0.042(7) 0.050(8) 0.045(8) -0.014(7) 0.010(7) -0.013(6)
C106 0.044(8) 0.063(9) 0.042(8) -0.009(7) 0.018(7) -0.006(7)
C107 0.026(7) 0.091(11) 0.026(7) 0.002(7) 0.002(6) -0.006(7)
C108 0.050(8) 0.072(10) 0.037(8) -0.007(7) 0.012(7) -0.021(7)
C109 0.041(7) 0.057(8) 0.040(8) -0.009(7) 0.006(7) -0.027(6)
C110 0.035(7) 0.062(9) 0.032(7) -0.008(6) 0.020(6) -0.014(6)
C111 0.036(7) 0.052(8) 0.031(7) -0.016(6) 0.019(6) -0.017(6)
C112 0.045(7) 0.045(8) 0.023(7) -0.022(6) 0.014(6) -0.028(6)
C113 0.035(7) 0.043(7) 0.022(6) -0.010(5) 0.014(6) -0.012(5)
C114 0.049(7) 0.042(7) 0.032(7) -0.013(6) 0.026(6) -0.022(6)
C115 0.060(8) 0.036(7) 0.052(8) -0.016(6) 0.033(7) -0.020(6)
C116 0.082(10) 0.033(7) 0.056(9) -0.009(7) 0.046(8) -0.001(7)
C117 0.052(7) 0.031(7) 0.041(8) 0.001(6) 0.024(7) 0.008(6)
C118 0.044(7) 0.030(6) 0.035(7) 0.002(5) 0.023(6) 0.002(5)
C119 0.050(7) 0.028(6) 0.029(7) -0.011(5) 0.019(6) -0.003(5)
C120 0.028(6) 0.046(8) 0.037(7) 0.003(6) 0.008(6) 0.006(5)
C121 0.028(6) 0.034(6) 0.031(7) -0.007(5) 0.015(5) 0.001(5)
C122 0.025(6) 0.059(8) 0.028(7) 0.002(6) 0.007(5) 0.008(6)
C123 0.042(8) 0.068(9) 0.054(9) 0.008(7) 0.009(7) 0.022(7)
C124 0.037(8) 0.102(14) 0.066(11) 0.005(10) 0.007(8) 0.008(8)
C125 0.043(9) 0.100(13) 0.050(10) -0.026(9) 0.012(8) -0.015(8)
C126 0.042(8) 0.066(9) 0.051(9) -0.017(7) 0.014(7) -0.007(7)
N1 0.027(5) 0.067(7) 0.026(6) -0.012(5) 0.008(5) -0.007(5)
N2 0.027(5) 0.044(6) 0.033(6) -0.019(5) 0.005(5) 0.000(4)
N3 0.031(5) 0.031(5) 0.035(6) -0.011(5) 0.009(5) 0.002(4)
N4 0.025(5) 0.028(5) 0.029(5) -0.006(4) 0.000(4) -0.003(4)
N5 0.025(5) 0.021(5) 0.034(6) -0.001(4) 0.003(4) -0.001(4)
N6 0.020(4) 0.028(5) 0.029(5) 0.002(4) 0.002(4) -0.007(4)
N7 0.040(6) 0.039(6) 0.037(6) 0.014(5) 0.018(5) 0.006(4)
N8 0.026(5) 0.032(5) 0.021(5) -0.005(4) 0.008(4) -0.002(4)
N9 0.024(5) 0.032(5) 0.024(5) -0.003(4) 0.009(4) 0.002(4)
N10 0.027(5) 0.032(5) 0.023(5) -0.007(4) 0.003(4) 0.000(4)
N11 0.025(5) 0.034(5) 0.025(5) -0.005(4) 0.003(4) -0.005(4)
N12 0.030(5) 0.026(5) 0.024(5) 0.006(4) 0.002(4) -0.008(4)
N13 0.026(5) 0.032(5) 0.022(5) 0.002(4) 0.003(4) -0.005(4)
N14 0.028(5) 0.040(6) 0.038(6) -0.004(5) 0.017(5) -0.004(4)
N15 0.031(5) 0.040(6) 0.045(6) -0.015(5) 0.020(5) -0.007(4)
N16 0.022(5) 0.040(6) 0.034(6) -0.003(5) 0.004(4) -0.002(4)
N17 0.027(5) 0.034(5) 0.033(6) -0.009(4) 0.006(4) 0.001(4)
N18 0.026(5) 0.029(5) 0.037(6) -0.005(5) 0.001(5) -0.005(4)
N19 0.034(5) 0.039(6) 0.034(6) 0.004(5) 0.010(5) -0.003(4)
N20 0.028(5) 0.043(6) 0.031(6) 0.006(5) 0.005(5) 0.000(4)
N21 0.028(5) 0.053(7) 0.033(6) 0.003(5) 0.009(5) -0.003(4)
N22 0.035(5) 0.031(6) 0.047(6) -0.004(5) 0.016(5) -0.001(4)
N23 0.026(5) 0.030(5) 0.016(5) -0.004(4) 0.009(4) -0.001(4)
N24 0.031(5) 0.020(5) 0.026(5) 0.004(4) 0.014(4) 0.001(4)
N25 0.036(5) 0.037(5) 0.024(5) 0.002(4) 0.018(5) 0.005(4)
N26 0.032(5) 0.038(6) 0.027(5) -0.006(4) 0.012(4) -0.003(4)
N27 0.028(5) 0.044(6) 0.025(5) -0.002(4) 0.012(4) 0.004(4)
N28 0.027(5) 0.039(6) 0.029(5) -0.002(5) 0.007(4) -0.004(4)
N29 0.030(5) 0.029(5) 0.029(5) -0.001(4) 0.008(5) 0.003(4)
N30 0.028(5) 0.030(5) 0.015(5) -0.011(4) 0.004(4) -0.004(4)
N31 0.024(5) 0.024(5) 0.022(5) -0.005(4) 0.003(4) -0.009(4)
N32 0.025(5) 0.033(5) 0.023(5) -0.004(4) 0.013(4) 0.000(4)
N33 0.027(5) 0.035(5) 0.016(5) -0.006(4) 0.004(4) 0.003(4)
N34 0.025(5) 0.031(5) 0.026(5) -0.008(4) 0.008(4) 0.003(4)
N35 0.033(5) 0.036(6) 0.043(6) -0.002(5) 0.011(5) -0.004(4)
N36 0.029(5) 0.055(7) 0.022(5) -0.007(5) 0.007(5) -0.008(5)
N37 0.028(5) 0.038(5) 0.025(5) -0.007(4) 0.009(4) -0.005(4)
N38 0.031(5) 0.041(6) 0.036(6) -0.013(5) 0.020(5) -0.006(4)
N39 0.037(5) 0.033(5) 0.036(6) -0.009(4) 0.020(5) -0.006(4)
N40 0.034(5) 0.038(6) 0.021(5) -0.005(4) 0.010(4) 0.008(4)
N41 0.025(5) 0.036(5) 0.033(6) -0.014(4) 0.010(4) -0.001(4)
N42 0.033(5) 0.051(7) 0.033(6) -0.008(5) 0.013(5) -0.003(5)
N1S 0.156(13) 0.052(8) 0.074(9) -0.020(7) 0.073(10) -0.041(8)
N2S 0.056(7) 0.062(8) 0.088(10) 0.031(7) 0.007(7) -0.010(6)
N3S 0.16(2) 0.36(4) 0.20(3) 0.02(3) 0.08(2) 0.02(3)
N4S 0.066(9) 0.122(13) 0.094(12) -0.025(10) -0.002(9) 0.022(9)
C11S 0.114(13) 0.059(9) 0.039(9) -0.009(7) 0.047(9) -0.021(9)
C12S 0.116(13) 0.056(9) 0.048(9) -0.006(7) 0.035(9) -0.028(9)
C21S 0.044(8) 0.042(8) 0.062(10) 0.014(7) -0.003(7) -0.003(6)
C22S 0.063(9) 0.057(9) 0.081(11) 0.009(8) 0.014(9) -0.022(7)
C41S 0.061(10) 0.073(11) 0.077(12) -0.010(9) -0.001(10) 0.015(9)
C42S 0.038(9) 0.117(16) 0.154(18) -0.034(13) 0.004(11) 0.005(9)
C31S 0.084(18) 0.28(4) 0.10(3) 0.10(3) 0.029(17) -0.01(3)
C32S 0.085(14) 0.28(3) 0.11(2) 0.12(2) 0.058(14) 0.02(2)
F59 0.095(14) 0.100(12) 0.094(14) -0.006(11) 0.036(11) 0.026(11)
F50 0.045(9) 0.092(17) 0.120(15) 0.018(11) 0.001(9) 0.005(10)
F57 0.054(12) 0.064(9) 0.084(14) 0.022(9) 0.040(10) 0.006(9)
F58 0.090(9) 0.101(15) 0.103(14) 0.006(12) -0.003(10) 0.048(9)
F30 0.15(2) 0.086(13) 0.22(2) 0.014(15) 0.095(15) -0.059(12)
F38 0.136(16) 0.086(11) 0.122(18) 0.000(11) 0.068(14) 0.030(10)
F37 0.100(13) 0.111(16) 0.121(17) -0.058(13) 0.075(13) -0.033(12)
F39 0.033(8) 0.100(16) 0.078(13) -0.052(11) 0.018(9) 0.000(9)

loop_
_atom_type_symbol
_atom_type_description
_atom_type_scat_dispersion_real
_atom_type_scat_dispersion_imag
_atom_type_scat_source
C C 0.0033 0.0016 'International Tables Vol C Tables 4.2.6.8 and 6.1.1.4'
H H 0.0000 0.0000 'International Tables Vol C Tables 4.2.6.8 and 6.1.1.4'
N N 0.0061 0.0033 'International Tables Vol C Tables 4.2.6.8 and 6.1.1.4'
O O 0.0106 0.0060 'International Tables Vol C Tables 4.2.6.8 and 6.1.1.4'
F F 0.0171 0.0103 'International Tables Vol C Tables 4.2.6.8 and 6.1.1.4'
P P 0.1023 0.0942 'International Tables Vol C Tables 4.2.6.8 and 6.1.1.4'
Cu Cu 0.3201 1.2651 'International Tables Vol C Tables 4.2.6.8 and 6.1.1.4'

loop_
_geom_angle_atom_site_label_1
_geom_angle_atom_site_label_2
_geom_angle_atom_site_label_3
_geom_angle
N11 Cu1 N32 179.1(3)
N11 Cu1 N10 78.9(3)
N32 Cu1 N10 100.3(3)
N11 Cu1 N12 78.4(3)
N32 Cu1 N12 102.5(3)
N10 Cu1 N12 157.2(3)
N11 Cu1 N31 102.8(3)
N32 Cu1 N31 77.0(3)
N10 Cu1 N31 95.8(3)
N12 Cu1 N31 88.3(3)
N11 Cu1 N33 102.4(3)
N32 Cu1 N33 77.8(3)
N10 Cu1 N33 89.5(3)
N12 Cu1 N33 96.3(3)
N31 Cu1 N33 154.8(3)
N9 Cu2 N39 166.4(3)
N9 Cu2 N40 103.2(3)
N39 Cu2 N40 78.6(4)
N9 Cu2 N38 98.5(4)
N39 Cu2 N38 78.0(4)
N40 Cu2 N38 156.2(4)
N9 Cu2 N8 76.2(3)
N39 Cu2 N8 117.3(3)
N40 Cu2 N8 94.3(3)
N38 Cu2 N8 100.2(3)
N37 Cu3 N2 164.3(4)
N37 Cu3 N1 106.8(4)
N2 Cu3 N1 81.9(4)
N37 Cu3 N36 82.4(4)
N2 Cu3 N36 105.5(4)
N1 Cu3 N36 117.0(3)
N30 Cu4 N4 164.0(3)
N30 Cu4 N5 105.3(3)
N4 Cu4 N5 78.5(3)
N30 Cu4 N3 97.1(3)
N4 Cu4 N3 77.1(4)
N5 Cu4 N3 155.3(3)
N30 Cu4 N29 75.2(3)
N4 Cu4 N29 120.6(3)
N5 Cu4 N29 91.2(3)
N3 Cu4 N29 104.6(3)
N6 Cu5 N23 147.2(3)
N6 Cu5 N22 124.5(3)
N23 Cu5 N22 81.2(3)
N6 Cu5 N7 80.3(4)
N23 Cu5 N7 122.0(3)
N22 Cu5 N7 92.7(3)
N13 Cu6 N25 163.1(3)
N13 Cu6 N24 103.3(3)
N25 Cu6 N24 78.6(3)
N13 Cu6 N26 98.4(3)
N25 Cu6 N26 77.7(4)
N24 Cu6 N26 156.1(3)
N13 Cu6 N14 75.5(3)
N25 Cu6 N14 121.5(3)
N24 Cu6 N14 91.7(3)
N26 Cu6 N14 103.4(3)
N20 Cu7 N27 162.7(4)
N20 Cu7 N28 103.6(4)
N27 Cu7 N28 82.8(4)
N20 Cu7 N21 82.5(4)
N27 Cu7 N21 106.5(4)
N28 Cu7 N21 127.9(3)
N34 Cu8 N18 164.5(3)
N34 Cu8 N17 102.6(3)
N18 Cu8 N17 78.4(4)
N34 Cu8 N19 99.1(4)
N18 Cu8 N19 77.9(4)
N17 Cu8 N19 155.8(4)
N34 Cu8 N35 75.4(3)
N18 Cu8 N35 120.1(3)
N17 Cu8 N35 91.5(3)
N19 Cu8 N35 104.3(3)
N41 Cu9 N16 151.4(4)
N41 Cu9 N15 116.7(4)
N16 Cu9 N15 81.5(4)
N41 Cu9 N42 80.6(4)
N16 Cu9 N42 121.0(4)
N15 Cu9 N42 96.5(3)
F13 P1 F16 178.6(6)
F13 P1 F15 89.5(5)
F16 P1 F15 90.7(6)
F13 P1 F11 90.2(5)
F16 P1 F11 88.4(5)
F15 P1 F11 90.4(5)
F13 P1 F14 91.8(5)
F16 P1 F14 89.7(5)
F15 P1 F14 89.5(4)
F11 P1 F14 178.1(6)
F13 P1 F12 89.9(5)
F16 P1 F12 90.0(5)
F15 P1 F12 178.6(5)
F11 P1 F12 90.9(4)
F14 P1 F12 89.2(4)
F24 P2 F23 176.3(9)
F24 P2 F26 89.0(6)
F23 P2 F26 92.3(7)
F24 P2 F25 92.1(6)
F23 P2 F25 84.5(7)
F26 P2 F25 87.5(5)
F24 P2 F21 93.1(7)
F23 P2 F21 90.3(8)
F26 P2 F21 92.2(6)
F25 P2 F21 174.8(7)
F24 P2 F22 91.9(6)
F23 P2 F22 86.8(7)
F26 P2 F22 179.1(7)
F25 P2 F22 92.5(6)
F21 P2 F22 87.7(6)
F35 P3 F30 140(2)
F35 P3 F34 102(2)
F30 P3 F34 117(2)
F35 P3 F31 97.0(12)
F30 P3 F31 80.1(13)
F34 P3 F31 84.4(14)
F35 P3 F39 121(2)
F30 P3 F39 98.9(16)
F34 P3 F39 21.9(19)
F31 P3 F39 93.9(10)
F35 P3 F37 43.7(14)
F30 P3 F37 97.4(15)
F34 P3 F37 140.1(19)
F31 P3 F37 81.4(9)
F39 P3 F37 161.9(15)
F35 P3 F36 84.6(12)
F30 P3 F36 98.7(13)
F34 P3 F36 95.1(14)
F31 P3 F36 178.4(6)
F39 P3 F36 85.2(9)
F37 P3 F36 100.0(8)
F35 P3 F32 168.2(14)
F30 P3 F32 34.3(11)
F34 P3 F32 86.2(16)
F31 P3 F32 92.1(10)
F39 P3 F32 66.1(12)
F37 P3 F32 131.2(14)
F36 P3 F32 86.3(9)
F35 P3 F38 38.1(14)
F30 P3 F38 173.2(16)
F34 P3 F38 64.1(16)
F31 P3 F38 93.3(12)
F39 P3 F38 83.2(12)
F37 P3 F38 79.7(13)
F36 P3 F38 87.9(11)
F32 P3 F38 149.1(12)
F35 P3 F33 90.0(16)
F30 P3 F33 53.1(14)
F34 P3 F33 165.2(17)
F31 P3 F33 102.5(9)
F39 P3 F33 143.3(12)
F37 P3 F33 54.5(11)
F36 P3 F33 77.6(8)
F32 P3 F33 80.6(11)
F38 P3 F33 127.6(11)
F50 P5 F57 95.5(17)
F50 P5 F55 126(2)
F57 P5 F55 133.4(18)
F50 P5 F51 91.5(14)
F57 P5 F51 84.8(11)
F55 P5 F51 111.1(18)
F50 P5 F52 47.7(14)
F57 P5 F52 48.2(13)
F55 P5 F52 157(2)
F51 P5 F52 92.1(13)
F50 P5 F54 85.7(14)
F57 P5 F54 97.3(10)
F55 P5 F54 69.3(17)
F51 P5 F54 176.6(9)
F52 P5 F54 87.4(13)
F50 P5 F53 129.3(18)
F57 P5 F53 34.8(10)
F55 P5 F53 99.2(17)
F51 P5 F53 92.2(11)
F52 P5 F53 81.6(15)
F54 P5 F53 91.0(11)
F50 P5 F58 173.7(19)
F57 P5 F58 88.5(15)
F55 P5 F58 52.4(15)
F51 P5 F58 84.0(14)
F52 P5 F58 136.6(17)
F54 P5 F58 98.7(15)
F53 P5 F58 55.5(14)
F50 P5 F59 91.7(18)
F57 P5 F59 169.2(15)
F55 P5 F59 44.5(14)
F51 P5 F59 86.9(13)
F52 P5 F59 139.4(17)
F54 P5 F59 91.2(13)
F53 P5 F59 139.0(16)
F58 P5 F59 83.7(16)
F50 P5 F56 41.2(13)
F57 P5 F56 136.5(15)
F55 P5 F56 88.3(18)
F51 P5 F56 91.2(11)
F52 P5 F56 88.9(15)
F54 P5 F56 85.4(11)
F53 P5 F56 170.0(15)
F58 P5 F56 134.3(16)
F59 P5 F56 50.6(14)
F41 P4 F42 103.0(18)
F41 P4 F45 80.1(17)
F42 P4 F45 176.8(19)
F41 P4 F46 81.7(18)
F42 P4 F46 95.7(15)
F45 P4 F46 84.1(15)
F41 P4 F43 96.6(17)
F42 P4 F43 91.2(14)
F45 P4 F43 89.0(14)
F46 P4 F43 173.1(17)
F41 P4 F44 170.2(19)
F42 P4 F44 67.4(17)
F45 P4 F44 109.4(19)
F46 P4 F44 96.8(19)
F43 P4 F44 86.0(17)
P4 F42 F44 59.1(11)
P4 F43 F51 127.2(18)
P4 F44 F42 53.5(10)
P5 F51 F43 142.5(15)
F50 F52 F57 128.3(19)
F50 F52 P5 64.4(12)
F57 F52 P5 64.7(11)
F57 F53 F58 127(2)
F57 F53 P5 69.2(15)
F58 F53 P5 62.4(11)
P5 F54 F55 54.0(10)
F59 F55 F58 112(4)
F59 F55 P5 70.6(14)
F58 F55 P5 66.0(13)
F59 F55 F54 98(2)
F58 F55 F54 99(2)
P5 F55 F54 56.7(10)
F50 F56 F59 129(2)
F50 F56 P5 65.0(13)
F59 F56 P5 64.3(11)
N1 C1 C2 123.0(14)
N1 C1 H1 118.5
C2 C1 H1 118.5
C3 C2 C1 117.1(13)
C3 C2 H2 121.5
C1 C2 H2 121.5
C2 C3 C4 120.4(12)
C2 C3 H3 119.8
C4 C3 H3 119.8
C3 C4 C5 119.5(14)
C3 C4 H4 120.2
C5 C4 H4 120.2
N1 C5 C4 120.3(13)
N1 C5 C6 115.2(10)
C4 C5 C6 124.5(13)
C7 C6 N2 109.2(10)
C7 C6 C5 135.8(11)
N2 C6 C5 114.9(10)
C6 C7 C8 105.1(10)
C6 C7 H5 127.4
C8 C7 H5 127.4
N3 C8 C7 109.5(11)
N3 C8 C9 114.2(10)
C7 C8 C9 136.3(10)
N4 C9 C10 121.1(12)
N4 C9 C8 111.1(9)
C10 C9 C8 127.8(11)
C11 C10 C9 117.9(12)
C11 C10 H6 121.0
C9 C10 H6 121.0
C10 C11 C12 121.7(11)
C10 C11 H7 119.2
C12 C11 H7 119.2
C11 C12 C13 117.2(12)
C11 C12 H8 121.4
C13 C12 H8 121.4
N4 C13 C12 121.0(11)
N4 C13 C14 112.6(9)
C12 C13 C14 126.3(12)
N5 C14 C15 110.0(9)
N5 C14 C13 114.6(10)
C15 C14 C13 135.2(10)
C16 C15 C14 104.3(9)
C16 C15 H9 127.8
C14 C15 H9 127.8
N6 C16 C15 110.5(10)
N6 C16 C17 117.4(10)
C15 C16 C17 131.7(10)
N7 C17 C18 121.1(10)
N7 C17 C16 114.6(9)
C18 C17 C16 124.2(11)
C19 C18 C17 119.6(12)
C19 C18 H10 120.2
C17 C18 H10 120.2
C18 C19 C20 118.5(12)
C18 C19 H11 120.8
C20 C19 H11 120.8
C21 C20 C19 119.8(13)
C21 C20 H12 120.1
C19 C20 H12 120.1
N7 C21 C20 122.6(12)
N7 C21 H13 118.7
C20 C21 H13 118.7
N8 C22 C23 122.7(10)
N8 C22 H14 118.7
C23 C22 H14 118.7
C24 C23 C22 119.0(11)
C24 C23 H15 120.5
C22 C23 H15 120.5
C25 C24 C23 118.7(10)
C25 C24 H16 120.7
C23 C24 H16 120.7
C24 C25 C26 119.2(11)
C24 C25 H17 120.4
C26 C25 H17 120.4
N8 C26 C25 122.7(10)
N8 C26 C27 114.7(8)
C25 C26 C27 122.5(10)
N9 C27 C28 108.7(9)
N9 C27 C26 117.0(9)
C28 C27 C26 134.2(9)
C29 C28 C27 104.8(8)
C29 C28 H18 127.6
C27 C28 H18 127.6
N10 C29 C28 109.6(9)
N10 C29 C30 115.2(9)
C28 C29 C30 135.1(10)
N11 C30 C31 120.0(10)
N11 C30 C29 113.6(9)
C31 C30 C29 126.4(10)
C32 C31 C30 119.0(11)
C32 C31 H19 120.5
C30 C31 H19 120.5
C31 C32 C33 120.5(11)
C31 C32 H20 119.8
C33 C32 H20 119.8
C34 C33 C32 118.0(10)
C34 C33 H21 121.0
C32 C33 H21 121.0
N11 C34 C33 121.1(10)
N11 C34 C35 112.2(9)
C33 C34 C35 126.7(10)
N12 C35 C36 109.1(9)
N12 C35 C34 116.8(9)
C36 C35 C34 134.0(10)
C37 C36 C35 104.2(9)
C37 C36 H22 127.9
C35 C36 H22 127.9
N13 C37 C36 110.1(10)
N13 C37 C38 116.9(10)
C36 C37 C38 132.9(10)
N14 C38 C39 122.0(10)
N14 C38 C37 114.1(10)
C39 C38 C37 123.9(10)
C40 C39 C38 118.5(11)
C40 C39 H23 120.8
C38 C39 H23 120.8
C41 C40 C39 120.0(11)
C41 C40 H24 120.0
C39 C40 H24 120.0
C40 C41 C42 118.2(11)
C40 C41 H25 120.9
C42 C41 H25 120.9
N14 C42 C41 123.6(11)
N14 C42 H26 118.2
C41 C42 H26 118.2
N15 C43 C44 123.5(12)
N15 C43 H27 118.3
C44 C43 H27 118.3
C45 C44 C43 117.7(12)
C45 C44 H28 121.2
C43 C44 H28 121.2
C44 C45 C46 120.8(12)
C44 C45 H29 119.6
C46 C45 H29 119.6
C45 C46 C47 118.5(12)
C45 C46 H30 120.8
C47 C46 H30 120.8
N15 C47 C46 120.3(11)
N15 C47 C48 115.2(9)
C46 C47 C48 124.5(11)
N16 C48 C49 109.1(10)
N16 C48 C47 118.1(10)
C49 C48 C47 132.8(10)
C50 C49 C48 104.1(10)
C50 C49 H31 127.9
C48 C49 H31 127.9
N17 C50 C49 109.1(10)
N17 C50 C51 116.5(10)
C49 C50 C51 134.4(10)
N18 C51 C52 122.4(12)
N18 C51 C50 111.2(10)
C52 C51 C50 126.3(12)
C53 C52 C51 116.1(12)
C53 C52 H32 121.9
C51 C52 H32 121.9
C52 C53 C54 122.8(12)
C52 C53 H33 118.6
C54 C53 H33 118.6
C55 C54 C53 116.4(12)
C55 C54 H34 121.8
C53 C54 H34 121.8
N18 C55 C54 121.7(12)
N18 C55 C56 111.4(10)
C54 C55 C56 126.8(12)
N19 C56 C57 110.7(10)
N19 C56 C55 115.1(10)
C57 C56 C55 134.0(11)
C58 C57 C56 103.9(10)
C58 C57 H35 128.1
C56 C57 H35 128.1
N20 C58 C57 110.2(11)
N20 C58 C59 114.3(10)
C57 C58 C59 135.4(11)
N21 C59 C60 122.3(11)
N21 C59 C58 113.6(10)
C60 C59 C58 124.1(11)
C59 C60 C61 117.5(12)
C59 C60 H36 121.3
C61 C60 H36 121.3
C62 C61 C60 118.8(12)
C62 C61 H37 120.6
C60 C61 H37 120.6
C63 C62 C61 120.4(13)
C63 C62 H38 119.8
C61 C62 H38 119.8
N21 C63 C62 123.1(13)
N21 C63 H39 118.5
C62 C63 H39 118.5
N22 C64 C65 124.4(11)
N22 C64 H40 117.8
C65 C64 H40 117.8
C64 C65 C66 118.3(11)
C64 C65 H41 120.9
C66 C65 H41 120.9
C67 C66 C65 119.3(10)
C67 C66 H42 120.4
C65 C66 H42 120.4
C66 C67 C68 119.3(10)
C66 C67 H43 120.3
C68 C67 H43 120.3
N22 C68 C67 121.7(10)
N22 C68 C69 113.9(9)
C67 C68 C69 124.3(10)
N23 C69 C70 110.4(9)
N23 C69 C68 118.1(9)
C70 C69 C68 131.3(9)
C71 C70 C69 104.6(9)
C71 C70 H44 127.7
C69 C70 H44 127.7
C70 C71 N24 109.6(9)
C70 C71 C72 134.5(10)
N24 C71 C72 115.8(9)
N25 C72 C73 120.8(10)
N25 C72 C71 111.8(9)
C73 C72 C71 127.4(10)
C74 C73 C72 117.6(10)
C74 C73 H45 121.2
C72 C73 H45 121.2
C73 C74 C75 120.4(11)
C73 C74 H46 119.8
C75 C74 H46 119.8
C76 C75 C74 119.4(11)
C76 C75 H47 120.3
C74 C75 H47 120.3
N25 C76 C75 121.0(10)
N25 C76 C77 111.4(9)
C75 C76 C77 127.4(10)
N26 C77 C78 110.3(10)
N26 C77 C76 115.2(9)
C78 C77 C76 134.2(10)
C79 C78 C77 104.2(10)
C79 C78 H48 127.9
C77 C78 H48 127.9
C78 C79 N27 109.8(10)
C78 C79 C80 134.9(10)
N27 C79 C80 115.0(10)
N28 C80 C81 122.4(11)
N28 C80 C79 113.6(9)
C81 C80 C79 123.9(11)
C82 C81 C80 118.6(12)
C82 C81 H49 120.7
C80 C81 H49 120.7
C81 C82 C83 119.4(11)
C81 C82 H50 120.3
C83 C82 H50 120.3
C84 C83 C82 118.2(11)
C84 C83 H51 120.9
C82 C83 H51 120.9
N28 C84 C83 123.9(11)
N28 C84 H52 118.0
C83 C84 H52 118.0
N29 C85 C86 123.8(11)
N29 C85 H53 118.1
C86 C85 H53 118.1
C85 C86 C87 118.6(11)
C85 C86 H54 120.7
C87 C86 H54 120.7
C88 C87 C86 118.2(10)
C88 C87 H55 120.9
C86 C87 H55 120.9
C87 C88 C89 120.0(10)
C87 C88 H56 120.0
C89 C88 H56 120.0
N29 C89 C88 121.2(9)
N29 C89 C90 115.3(8)
C88 C89 C90 123.5(9)
N30 C90 C91 110.4(8)
N30 C90 C89 115.5(9)
C91 C90 C89 134.1(9)
C90 C91 C92 103.2(8)
C90 C91 H57 128.4
C92 C91 H57 128.4
N31 C92 C91 110.0(8)
N31 C92 C93 116.4(8)
C91 C92 C93 133.3(9)
N32 C93 C94 121.8(9)
N32 C93 C92 112.9(9)
C94 C93 C92 125.3(9)
C93 C94 C95 117.7(10)
C93 C94 H58 121.1
C95 C94 H58 121.1
C96 C95 C94 121.6(10)
C96 C95 H59 119.2
C94 C95 H59 119.2
C95 C96 C97 119.1(9)
C95 C96 H60 120.5
C97 C96 H60 120.5
N32 C97 C96 119.4(9)
N32 C97 C98 113.9(9)
C96 C97 C98 126.7(9)
N33 C98 C99 109.1(9)
N33 C98 C97 117.6(9)
C99 C98 C97 133.1(10)
C100 C99 C98 103.8(9)
C100 C99 H61 128.1
C98 C99 H61 128.1
N34 C100 C99 109.4(9)
N34 C100 C101 117.9(9)
C99 C100 C101 132.7(10)
N35 C101 C102 122.4(10)
N35 C101 C100 114.1(9)
C102 C101 C100 123.4(10)
C103 C102 C101 118.9(12)
C103 C102 H62 120.6
C101 C102 H62 120.6
C104 C103 C102 119.2(12)
C104 C103 H63 120.4
C102 C103 H63 120.4
C103 C104 C105 118.7(12)
C103 C104 H64 120.6
C105 C104 H64 120.6
N35 C105 C104 123.9(12)
N35 C105 H65 118.1
C104 C105 H65 118.1
N36 C106 C107 121.9(13)
N36 C106 H66 119.0
C107 C106 H66 119.0
C108 C107 C106 117.6(12)
C108 C107 H67 121.2
C106 C107 H67 121.2
C109 C108 C107 121.6(12)
C109 C108 H68 119.2
C107 C108 H68 119.2
C108 C109 C110 118.0(12)
C108 C109 H69 121.0
C110 C109 H69 121.0
N36 C110 C109 120.6(11)
N36 C110 C111 115.3(10)
C109 C110 C111 124.1(12)
N37 C111 C112 111.4(10)
N37 C111 C110 113.9(11)
C112 C111 C110 134.7(11)
C111 C112 C113 103.6(10)
C111 C112 H70 128.2
C113 C112 H70 128.2
N38 C113 C112 110.7(10)
N38 C113 C114 115.0(9)
C112 C113 C114 134.2(11)
N39 C114 C115 120.5(11)
N39 C114 C113 111.8(10)
C115 C114 C113 127.7(11)
C114 C115 C116 117.6(11)
C114 C115 H71 121.2
C116 C115 H71 121.2
C117 C116 C115 121.1(11)
C117 C116 H72 119.4
C115 C116 H72 119.4
C116 C117 C118 119.0(11)
C116 C117 H73 120.5
C118 C117 H73 120.5
N39 C118 C117 119.0(10)
N39 C118 C119 113.0(9)
C117 C118 C119 127.9(11)
N40 C119 C120 109.2(9)
N40 C119 C118 115.0(10)
C120 C119 C118 135.5(10)
C121 C120 C119 104.4(10)
C121 C120 H74 127.8
C119 C120 H74 127.8
N41 C121 C120 110.6(9)
N41 C121 C122 117.1(9)
C120 C121 C122 132.2(10)
N42 C122 C123 122.1(11)
N42 C122 C121 114.3(9)
C123 C122 C121 123.6(12)
C122 C123 C124 118.4(14)
C122 C123 H75 120.8
C124 C123 H75 120.8
C125 C124 C123 119.9(13)
C125 C124 H76 120.0
C123 C124 H76 120.0
C124 C125 C126 118.0(13)
C124 C125 H77 121.0
C126 C125 H77 121.0
N42 C126 C125 123.7(13)
N42 C126 H78 118.2
C125 C126 H78 118.2
C1 N1 C5 119.7(11)
C1 N1 Cu3 127.4(9)
C5 N1 Cu3 111.7(8)
N3 N2 C6 109.4(9)
N3 N2 Cu3 134.7(7)
C6 N2 Cu3 115.8(8)
N2 N3 C8 106.8(9)
N2 N3 Cu4 136.1(7)
C8 N3 Cu4 116.9(8)
C9 N4 C13 121.0(9)
C9 N4 Cu4 120.7(8)
C13 N4 Cu4 118.1(7)
N6 N5 C14 107.7(8)
N6 N5 Cu4 135.9(6)
C14 N5 Cu4 116.1(7)
N5 N6 C16 107.4(8)
N5 N6 Cu5 135.5(6)
C16 N6 Cu5 117.0(7)
C21 N7 C17 118.3(9)
C21 N7 Cu5 131.5(8)
C17 N7 Cu5 110.2(7)
C26 N8 C22 117.6(9)
C26 N8 Cu2 111.9(6)
C22 N8 Cu2 130.4(7)
N10 N9 C27 109.6(8)
N10 N9 Cu2 130.4(6)
C27 N9 Cu2 120.0(7)
N9 N10 C29 107.3(8)
N9 N10 Cu1 139.1(7)
C29 N10 Cu1 113.4(7)
C34 N11 C30 121.4(9)
C34 N11 Cu1 119.8(7)
C30 N11 Cu1 118.8(7)
N13 N12 C35 109.7(8)
N13 N12 Cu1 136.8(6)
C35 N12 Cu1 112.6(7)
N12 N13 C37 106.9(8)
N12 N13 Cu6 131.5(6)
C37 N13 Cu6 121.6(7)
C42 N14 C38 117.7(10)
C42 N14 Cu6 131.1(8)
C38 N14 Cu6 111.0(7)
C43 N15 C47 119.2(10)
C43 N15 Cu9 129.8(8)
C47 N15 Cu9 110.9(7)
N17 N16 C48 107.7(9)
N17 N16 Cu9 138.0(7)
C48 N16 Cu9 114.4(7)
N16 N17 C50 110.0(9)
N16 N17 Cu8 135.7(7)
C50 N17 Cu8 114.3(8)
C51 N18 C55 120.6(10)
C51 N18 Cu8 119.6(8)
C55 N18 Cu8 119.6(8)
N20 N19 C56 106.2(9)
N20 N19 Cu8 136.7(7)
C56 N19 Cu8 115.6(8)
C58 N20 N19 109.0(9)
C58 N20 Cu7 116.6(8)
N19 N20 Cu7 134.2(7)
C63 N21 C59 117.9(10)
C63 N21 Cu7 128.1(9)
C59 N21 Cu7 112.4(8)
C64 N22 C68 117.0(9)
C64 N22 Cu5 131.3(7)
C68 N22 Cu5 111.2(7)
N24 N23 C69 107.6(8)
N24 N23 Cu5 137.1(6)
C69 N23 Cu5 115.3(6)
N23 N24 C71 107.8(8)
N23 N24 Cu6 137.6(6)
C71 N24 Cu6 114.4(7)
C72 N25 C76 120.7(9)
C72 N25 Cu6 119.3(7)
C76 N25 Cu6 119.8(7)
N27 N26 C77 106.6(8)
N27 N26 Cu6 136.9(7)
C77 N26 Cu6 115.8(7)
N26 N27 C79 109.0(9)
N26 N27 Cu7 135.3(7)
C79 N27 Cu7 115.5(7)
C84 N28 C80 117.3(9)
C84 N28 Cu7 129.2(8)
C80 N28 Cu7 113.1(7)
C85 N29 C89 118.0(9)
C85 N29 Cu4 130.5(7)
C89 N29 Cu4 111.4(6)
N31 N30 C90 108.8(8)
N31 N30 Cu4 128.6(6)
C90 N30 Cu4 122.5(7)
N30 N31 C92 107.7(7)
N30 N31 Cu1 138.9(6)
C92 N31 Cu1 113.0(6)
C93 N32 C97 120.4(9)
C93 N32 Cu1 120.6(7)
C97 N32 Cu1 118.9(6)
N34 N33 C98 109.0(8)
N34 N33 Cu1 138.1(6)
C98 N33 Cu1 111.5(6)
N33 N34 C100 108.7(8)
N33 N34 Cu8 129.6(6)
C100 N34 Cu8 121.5(7)
C105 N35 C101 116.8(10)
C105 N35 Cu8 132.3(8)
C101 N35 Cu8 110.2(7)
C106 N36 C110 120.2(10)
C106 N36 Cu3 128.0(9)
C110 N36 Cu3 110.7(7)
N38 N37 C111 107.4(9)
N38 N37 Cu3 135.2(7)
C111 N37 Cu3 117.3(8)
N37 N38 C113 106.9(8)
N37 N38 Cu2 137.0(7)
C113 N38 Cu2 115.9(7)
C118 N39 C114 122.6(10)
C118 N39 Cu2 117.9(7)
C114 N39 Cu2 119.3(8)
N41 N40 C119 108.6(8)
N41 N40 Cu2 135.6(7)
C119 N40 Cu2 115.3(7)
N40 N41 C121 107.1(8)
N40 N41 Cu9 136.3(7)
C121 N41 Cu9 116.5(7)
C126 N42 C122 117.8(10)
C126 N42 Cu9 130.7(9)
C122 N42 Cu9 111.4(7)
N1S C11S C12S 178.9(15)
C11S C12S H79 109.5
C11S C12S H80 109.5
H79 C12S H80 109.5
C11S C12S H81 109.5
H79 C12S H81 109.5
H80 C12S H81 109.5
N2S C21S C22S 174.4(14)
C21S C22S H82 109.5
C21S C22S H83 109.5
H82 C22S H83 109.5
C21S C22S H84 109.5
H82 C22S H84 109.5
H83 C22S H84 109.5
N4S C41S C42S 178(2)
C41S C42S H85 109.5
C41S C42S H86 109.5
H85 C42S H86 109.5
C41S C42S H87 109.5
H85 C42S H87 109.5
H86 C42S H87 109.5
N3S C31S C32S 171(4)
C31S C32S H88 109.5
C31S C32S H89 109.5
H88 C32S H89 109.5
C31S C32S H90 109.5
H88 C32S H90 109.5
H89 C32S H90 109.5
F55 F59 F56 118(3)
F55 F59 P5 64.9(13)
F56 F59 P5 65.1(12)
F56 F50 F52 142(2)
F56 F50 P5 73.8(14)
F52 F50 P5 67.9(13)
F53 F57 F52 139(3)
F53 F57 P5 76.0(16)
F52 F57 P5 67.2(13)
F55 F58 F53 112(2)
F55 F58 P5 61.6(11)
F53 F58 P5 62.0(10)

loop_
_geom_bond_atom_site_label_1
_geom_bond_atom_site_label_2
_geom_bond_distance
Cu1 N11 1.974(9)
Cu1 N32 2.003(8)
Cu1 N10 2.069(8)
Cu1 N12 2.095(8)
Cu1 N31 2.149(8)
Cu1 N33 2.177(8)
Cu2 N9 1.969(8)
Cu2 N39 1.986(8)
Cu2 N40 2.010(8)
Cu2 N38 2.012(9)
Cu2 N8 2.263(8)
Cu3 N37 1.866(9)
Cu3 N2 1.897(10)
Cu3 N1 2.041(9)
Cu3 N36 2.046(8)
Cu4 N30 1.962(8)
Cu4 N4 1.985(8)
Cu4 N5 1.996(9)
Cu4 N3 1.997(9)
Cu4 N29 2.295(8)
Cu5 N6 1.918(8)
Cu5 N23 1.924(8)
Cu5 N22 2.132(9)
Cu5 N7 2.172(9)
Cu6 N13 1.944(8)
Cu6 N25 1.978(9)
Cu6 N24 2.004(8)
Cu6 N26 2.015(8)
Cu6 N14 2.301(9)
Cu7 N20 1.887(9)
Cu7 N27 1.890(9)
Cu7 N28 1.999(8)
Cu7 N21 2.000(9)
Cu8 N34 1.953(8)
Cu8 N18 1.982(9)
Cu8 N17 2.005(9)
Cu8 N19 2.008(9)
Cu8 N35 2.337(9)
Cu9 N41 1.923(8)
Cu9 N16 1.923(9)
Cu9 N15 2.112(9)
Cu9 N42 2.139(9)
P1 F13 1.546(8)
P1 F16 1.559(9)
P1 F15 1.563(8)
P1 F11 1.576(8)
P1 F14 1.578(8)
P1 F12 1.594(8)
P2 F24 1.501(8)
P2 F23 1.540(10)
P2 F26 1.557(10)
P2 F25 1.557(10)
P2 F21 1.565(11)
P2 F22 1.567(9)
P3 F35 1.500(15)
P3 F30 1.504(16)
P3 F34 1.522(17)
P3 F31 1.537(9)
P3 F39 1.551(14)
P3 F37 1.575(14)
P3 F36 1.576(8)
P3 F32 1.626(15)
P3 F38 1.626(16)
P3 F33 1.628(13)
P5 F50 1.487(16)
P5 F57 1.498(16)
P5 F55 1.503(17)
P5 F51 1.526(11)
P5 F52 1.528(16)
P5 F54 1.552(12)
P5 F53 1.555(16)
P5 F58 1.561(17)
P5 F59 1.565(17)
P5 F56 1.575(16)
P4 F41 1.470(18)
P4 F42 1.483(16)
P4 F45 1.516(17)
P4 F46 1.529(17)
P4 F43 1.563(16)
P4 F44 1.583(18)
F42 F44 1.70(4)
F43 F51 1.68(3)
F52 F50 1.22(4)
F52 F57 1.24(3)
F53 F57 0.91(3)
F53 F58 1.45(3)
F54 F55 1.74(4)
F55 F59 1.16(4)
F55 F58 1.35(4)
F56 F50 1.08(3)
F56 F59 1.34(3)
C1 N1 1.311(15)
C1 C2 1.391(17)
C1 H1 0.9500
C2 C3 1.360(19)
C2 H2 0.9500
C3 C4 1.36(2)
C3 H3 0.9500
C4 C5 1.381(15)
C4 H4 0.9500
C5 N1 1.338(14)
C5 C6 1.437(16)
C6 C7 1.357(15)
C6 N2 1.361(13)
C7 C8 1.386(16)
C7 H5 0.9500
C8 N3 1.369(12)
C8 C9 1.440(16)
C9 N4 1.334(13)
C9 C10 1.381(15)
C10 C11 1.379(17)
C10 H6 0.9500
C11 C12 1.381(16)
C11 H7 0.9500
C12 C13 1.391(14)
C12 H8 0.9500
C13 N4 1.346(14)
C13 C14 1.436(15)
C14 N5 1.359(12)
C14 C15 1.374(14)
C15 C16 1.367(14)
C15 H9 0.9500
C16 N6 1.356(12)
C16 C17 1.454(15)
C17 N7 1.355(13)
C17 C18 1.380(14)
C18 C19 1.362(16)
C18 H10 0.9500
C19 C20 1.371(17)
C19 H11 0.9500
C20 C21 1.358(16)
C20 H12 0.9500
C21 N7 1.324(14)
C21 H13 0.9500
C22 N8 1.337(13)
C22 C23 1.381(14)
C22 H14 0.9500
C23 C24 1.373(15)
C23 H15 0.9500
C24 C25 1.364(15)
C24 H16 0.9500
C25 C26 1.385(13)
C25 H17 0.9500
C26 N8 1.330(12)
C26 C27 1.452(14)
C27 N9 1.351(12)
C27 C28 1.381(14)
C28 C29 1.377(13)
C28 H18 0.9500
C29 N10 1.364(12)
C29 C30 1.454(14)
C30 N11 1.335(12)
C30 C31 1.385(14)
C31 C32 1.369(15)
C31 H19 0.9500
C32 C33 1.381(15)
C32 H20 0.9500
C33 C34 1.376(14)
C33 H21 0.9500
C34 N11 1.332(13)
C34 C35 1.463(14)
C35 N12 1.338(12)
C35 C36 1.390(14)
C36 C37 1.373(14)
C36 H22 0.9500
C37 N13 1.362(13)
C37 C38 1.442(15)
C38 N14 1.350(13)
C38 C39 1.380(14)
C39 C40 1.379(15)
C39 H23 0.9500
C40 C41 1.358(16)
C40 H24 0.9500
C41 C42 1.376(15)
C41 H25 0.9500
C42 N14 1.328(13)
C42 H26 0.9500
C43 N15 1.320(14)
C43 C44 1.375(15)
C43 H27 0.9500
C44 C45 1.362(16)
C44 H28 0.9500
C45 C46 1.361(16)
C45 H29 0.9500
C46 C47 1.412(15)
C46 H30 0.9500
C47 N15 1.339(13)
C47 C48 1.423(15)
C48 N16 1.370(13)
C48 C49 1.407(15)
C49 C50 1.383(15)
C49 H31 0.9500
C50 N17 1.357(13)
C50 C51 1.436(16)
C51 N18 1.321(14)
C51 C52 1.396(16)
C52 C53 1.367(17)
C52 H32 0.9500
C53 C54 1.391(17)
C53 H33 0.9500
C54 C55 1.385(15)
C54 H34 0.9500
C55 N18 1.337(14)
C55 C56 1.442(15)
C56 N19 1.358(13)
C56 C57 1.381(15)
C57 C58 1.363(15)
C57 H35 0.9500
C58 N20 1.344(13)
C58 C59 1.461(16)
C59 N21 1.358(14)
C59 C60 1.396(15)
C60 C61 1.400(17)
C60 H36 0.9500
C61 C62 1.360(18)
C61 H37 0.9500
C62 C63 1.360(16)
C62 H38 0.9500
C63 N21 1.321(14)
C63 H39 0.9500
C64 N22 1.325(13)
C64 C65 1.358(15)
C64 H40 0.9500
C65 C66 1.371(15)
C65 H41 0.9500
C66 C67 1.352(14)
C66 H42 0.9500
C67 C68 1.388(14)
C67 H43 0.9500
C68 N22 1.344(12)
C68 C69 1.460(13)
C69 N23 1.355(12)
C69 C70 1.369(13)
C70 C71 1.363(14)
C70 H44 0.9500
C71 N24 1.371(12)
C71 C72 1.432(14)
C72 N25 1.330(13)
C72 C73 1.413(14)
C73 C74 1.360(14)
C73 H45 0.9500
C74 C75 1.379(15)
C74 H46 0.9500
C75 C76 1.358(14)
C75 H47 0.9500
C76 N25 1.335(12)
C76 C77 1.444(15)
C77 N26 1.347(13)
C77 C78 1.398(14)
C78 C79 1.354(15)
C78 H48 0.9500
C79 N27 1.355(13)
C79 C80 1.463(15)
C80 N28 1.343(13)
C80 C81 1.387(15)
C81 C82 1.361(16)
C81 H49 0.9500
C82 C83 1.385(16)
C82 H50 0.9500
C83 C84 1.361(15)
C83 H51 0.9500
C84 N28 1.329(14)
C84 H52 0.9500
C85 N29 1.325(13)
C85 C86 1.356(15)
C85 H53 0.9500
C86 C87 1.380(15)
C86 H54 0.9500
C87 C88 1.360(14)
C87 H55 0.9500
C88 C89 1.385(13)
C88 H56 0.9500
C89 N29 1.334(12)
C89 C90 1.462(13)
C90 N30 1.341(12)
C90 C91 1.372(13)
C91 C92 1.393(12)
C91 H57 0.9500
C92 N31 1.348(11)
C92 C93 1.469(13)
C93 N32 1.334(12)
C93 C94 1.359(13)
C94 C95 1.363(13)
C94 H58 0.9500
C95 C96 1.356(13)
C95 H59 0.9500
C96 C97 1.372(13)
C96 H60 0.9500
C97 N32 1.356(12)
C97 C98 1.455(13)
C98 N33 1.341(12)
C98 C99 1.392(13)
C99 C100 1.379(14)
C99 H61 0.9500
C100 N34 1.346(12)
C100 C101 1.459(14)
C101 N35 1.349(13)
C101 C102 1.387(15)
C102 C103 1.368(15)
C102 H62 0.9500
C103 C104 1.366(17)
C103 H63 0.9500
C104 C105 1.373(16)
C104 H64 0.9500
C105 N35 1.329(13)
C105 H65 0.9500
C106 N36 1.323(14)
C106 C107 1.379(15)
C106 H66 0.9500
C107 C108 1.365(17)
C107 H67 0.9500
C108 C109 1.356(16)
C108 H68 0.9500
C109 C110 1.394(15)
C109 H69 0.9500
C110 N36 1.339(14)
C110 C111 1.461(16)
C111 N37 1.347(13)
C111 C112 1.350(15)
C112 C113 1.371(14)
C112 H70 0.9500
C113 N38 1.354(13)
C113 C114 1.446(15)
C114 N39 1.338(13)
C114 C115 1.378(15)
C115 C116 1.397(17)
C115 H71 0.9500
C116 C117 1.360(16)
C116 H72 0.9500
C117 C118 1.398(14)
C117 H73 0.9500
C118 N39 1.338(13)
C118 C119 1.436(14)
C119 N40 1.353(13)
C119 C120 1.374(14)
C120 C121 1.366(14)
C120 H74 0.9500
C121 N41 1.351(12)
C121 C122 1.466(14)
C122 N42 1.339(14)
C122 C123 1.362(15)
C123 C124 1.390(18)
C123 H75 0.9500
C124 C125 1.351(19)
C124 H76 0.9500
C125 C126 1.359(18)
C125 H77 0.9500
C126 N42 1.332(14)
C126 H78 0.9500
N2 N3 1.329(12)
N5 N6 1.345(11)
N9 N10 1.327(11)
N12 N13 1.333(11)
N16 N17 1.322(12)
N19 N20 1.344(12)
N23 N24 1.333(10)
N26 N27 1.346(11)
N30 N31 1.326(10)
N33 N34 1.311(10)
N37 N38 1.339(11)
N40 N41 1.335(11)
N1S C11S 1.148(16)
N2S C21S 1.137(15)
N3S C31S 1.168(19)
N4S C41S 1.096(17)
C11S C12S 1.421(18)
C12S H79 0.9800
C12S H80 0.9800
C12S H81 0.9800
C21S C22S 1.447(17)
C22S H82 0.9800
C22S H83 0.9800
C22S H84 0.9800
C41S C42S 1.42(2)
C42S H85 0.9800
C42S H86 0.9800
C42S H87 0.9800
C1S O1S 1.527(18)
C2S O2S 1.638(16)
C31S C32S 1.349(18)
C32S H88 0.9800
C32S H89 0.9800
C32S H90 0.9800
